data_7215693
loop_
_publ_author_name
'Singh, Shiv Shankar'
'Thakur, Tejender S.'

_publ_section_title
;
 New crystalline salt forms of levofloxacin: conformational analysis and
 attempts towards the crystal structure prediction of the anhydrous form
;
_journal_issue 20
_journal_name_full CrystEngComm
_journal_page_first 4215
_journal_paper_doi 10.1039/c4ce00263f
_journal_volume 16
_journal_year 2014
_chemical_absolute_configuration unk
_chemical_compound_source 'see text'
_chemical_formula_moiety '6(C18 H21 F N3 O4), 3(C2 O4), 11(O)'
_chemical_formula_sum 'C114 H126 F6 N18 O47'
_chemical_formula_weight 2614.33
_chemical_name_systematic ?
_space_group_IT_number 1
_symmetry_cell_setting triclinic
_symmetry_Int_Tables_number 1
_symmetry_space_group_name_Hall 'P 1'
_symmetry_space_group_name_H-M 'P 1'
_atom_sites_solution_hydrogens geom
_atom_sites_solution_primary direct
_atom_sites_solution_secondary difmap
_cell_angle_alpha 67.254(8)
_cell_angle_beta 86.503(12)
_cell_angle_gamma 77.145(11)
_cell_formula_units_Z 1
_cell_length_a 9.984(2)
_cell_length_b 17.199(3)
_cell_length_c 19.058(4)
_cell_measurement_reflns_used 4294
_cell_measurement_temperature 100(2)
_cell_measurement_theta_max 25.4
_cell_measurement_theta_min 3.1
_cell_volume 2941.2(10)
_computing_cell_refinement
;
CrystalClear-SM Expert 2.1 b24 (Rigaku, 2012)
;
_computing_data_collection
;
CrystalClear-SM Expert 2.1 b24 (Rigaku, 2012)
;
_computing_data_reduction
;
CrystalClear-SM Expert 2.1 b24 (Rigaku, 2012)
;
_computing_publication_material 'PLATON (Spek, 2003)'
_computing_structure_refinement 'SHELXL-97 (Sheldrick, 1997)'
_diffrn_ambient_temperature 100(2)
_diffrn_detector CCD
_diffrn_detector_area_resol_mean 28.5714
_diffrn_measured_fraction_theta_full 0.978
_diffrn_measured_fraction_theta_max 0.976
_diffrn_measurement_details
;
scan:
    Number of images: 200
               Slice: -30.0000 - 70.0000
         Image width: 0.5000
            Exp time: 16.0000
       Rotation axis: Omega
               Omega: 0.0000
               Kappa: 60.0000
                 Phi: 0.0000
                 XTD: 44.9735
              2theta: -19.6234
scan:
    Number of images: 200
               Slice: -30.0000 - 70.0000
         Image width: 0.5000
            Exp time: 16.0000
       Rotation axis: Omega
               Omega: 0.0000
               Kappa: 60.0000
                 Phi: 90.0000
                 XTD: 44.9735
              2theta: -19.6234
scan:
    Number of images: 200
               Slice: -110.0000 - -10.0000
         Image width: 0.5000
            Exp time: 16.0000
       Rotation axis: Omega
               Omega: 0.0000
               Kappa: -60.0000
                 Phi: 180.0000
                 XTD: 44.9735
              2theta: -19.6234
scan:
    Number of images: 200
               Slice: -110.0000 - -10.0000
         Image width: 0.5000
            Exp time: 16.0000
       Rotation axis: Omega
               Omega: 0.0000
               Kappa: -60.0000
                 Phi: 270.0000
                 XTD: 44.9735
              2theta: -19.6234

;
_diffrn_measurement_device
;
AFC12 (Right): Kappa 3 circle
;
_diffrn_measurement_device_type
;
Rigaku Saturn724+ (4x4 bin mode)
;
_diffrn_measurement_method 'profile data from \w-scans'
_diffrn_measurement_specimen_support Loop
_diffrn_orient_matrix_type XPlain
_diffrn_orient_matrix_UB_11 0.095410
_diffrn_orient_matrix_UB_12 -0.032654
_diffrn_orient_matrix_UB_13 -0.019822
_diffrn_orient_matrix_UB_21 0.010324
_diffrn_orient_matrix_UB_22 0.057910
_diffrn_orient_matrix_UB_23 0.026634
_diffrn_orient_matrix_UB_31 -0.004399
_diffrn_orient_matrix_UB_32 -0.041398
_diffrn_orient_matrix_UB_33 0.038813
_diffrn_radiation_monochromator Confocal
_diffrn_radiation_probe x-ray
_diffrn_radiation_type MoK\a
_diffrn_radiation_wavelength 0.71073
_diffrn_reflns_av_R_equivalents 0.0280
_diffrn_reflns_limit_h_max 11
_diffrn_reflns_limit_h_min -11
_diffrn_reflns_limit_k_max 20
_diffrn_reflns_limit_k_min -15
_diffrn_reflns_limit_l_max 22
_diffrn_reflns_limit_l_min -22
_diffrn_reflns_number 23164
_diffrn_reflns_reduction_process
;
;
_diffrn_reflns_theta_full 25.24
_diffrn_reflns_theta_max 25.38
_diffrn_reflns_theta_min 3.07
_diffrn_reflns_transf_matrix_11 0.095410
_diffrn_reflns_transf_matrix_12 -0.032654
_diffrn_reflns_transf_matrix_13 -0.019822
_diffrn_reflns_transf_matrix_21 0.010324
_diffrn_reflns_transf_matrix_22 0.057910
_diffrn_reflns_transf_matrix_23 0.026634
_diffrn_reflns_transf_matrix_31 -0.004399
_diffrn_reflns_transf_matrix_32 -0.041398
_diffrn_reflns_transf_matrix_33 0.038813
_diffrn_source MicroMax003_Mo
_diffrn_source_current 0.6
_diffrn_source_power 0.0
_diffrn_source_voltage 50.0
_exptl_absorpt_coefficient_mu 0.122
_exptl_absorpt_correction_T_max 1.000
_exptl_absorpt_correction_T_min 0.813
_exptl_absorpt_correction_type multi-scan
_exptl_absorpt_process_details 'REQAB (Rigaku, 1998)'
_exptl_crystal_colour Colorless
_exptl_crystal_density_diffrn 1.476
_exptl_crystal_density_method 'Not Measured'
_exptl_crystal_description Block
_exptl_crystal_F_000 1366
_exptl_crystal_size_max 0.260
_exptl_crystal_size_mid 0.240
_exptl_crystal_size_min 0.120
_refine_diff_density_max 0.738
_refine_diff_density_min -0.453
_refine_diff_density_rms 0.053
_refine_ls_abs_structure_details 'Flack H.D. (1983), Acta Cryst. A39, 876-881'
_refine_ls_abs_structure_Flack 0.0(6)
_refine_ls_extinction_method none
_refine_ls_goodness_of_fit_ref 1.013
_refine_ls_hydrogen_treatment mixed
_refine_ls_matrix_type full
_refine_ls_number_parameters 1736
_refine_ls_number_reflns 13485
_refine_ls_number_restraints 3
_refine_ls_restrained_S_all 1.013
_refine_ls_R_factor_all 0.0544
_refine_ls_R_factor_gt 0.0458
_refine_ls_shift/su_max 0.000
_refine_ls_shift/su_mean 0.000
_refine_ls_structure_factor_coef Fsqd
_refine_ls_weighting_details 'calc w=1/[\s^2^(Fo^2^)+(0.0714P)^2^]         where P=(Fo^2^+2Fc^2^)/3'
_refine_ls_weighting_scheme calc
_refine_ls_wR_factor_gt 0.1102
_refine_ls_wR_factor_ref 0.1161
_reflns_number_gt 11244
_reflns_number_total 13485
_reflns_shell_number_unique_all 13485
_reflns_threshold_expression I>2\s(I)
_cod_data_source_file c4ce00263f2.cif
_cod_data_source_block LevoOxalicAcid100K
_cod_depositor_comments
;
The following automatic conversions were performed:

'_symmetry_cell_setting' value 'Triclinic' changed to 'triclinic'
according to
/usr/data/users/saulius/crontab/automatic-downloads/current/RSC/lib/dictionaries/cif_core.dic
dictionary named 'cif_core.dic' version 2.4.2 from 2011-04-26.

Automatic conversion script
Id: cif_fix_values 2281 2013-09-26 08:29:07Z andrius 
;
_cod_original_cell_volume 2941.3(10)
_cod_database_code 7215693

loop_
_symmetry_equiv_pos_site_id
_symmetry_equiv_pos_as_xyz
1 x,y,z

loop_
_atom_site_aniso_label
_atom_site_aniso_U_11
_atom_site_aniso_U_22
_atom_site_aniso_U_33
_atom_site_aniso_U_23
_atom_site_aniso_U_13
_atom_site_aniso_U_12
F2 0.0340(16) 0.0304(14) 0.0322(15) -0.0167(12) -0.0008(13) -0.0133(12)
O5A 0.031(5) 0.059(9) 0.025(4) -0.021(4) 0.009(3) 0.000(4)
O6A 0.041(8) 0.039(7) 0.018(4) -0.015(5) -0.001(5) 0.012(7)
O7 0.060(3) 0.062(3) 0.035(2) -0.038(2) -0.0215(19) 0.035(2)
O8 0.0202(16) 0.0221(15) 0.0228(15) -0.0103(13) 0.0068(12) -0.0097(12)
N4 0.018(2) 0.037(2) 0.0127(18) -0.0019(17) 0.0032(15) 0.0068(17)
N5 0.0137(19) 0.030(2) 0.0234(19) -0.0166(17) 0.0010(15) -0.0043(15)
N6 0.019(2) 0.0180(17) 0.0147(17) -0.0074(15) 0.0095(15) -0.0076(15)
C19 0.023(3) 0.055(3) 0.016(2) 0.002(2) -0.002(2) 0.019(2)
C20 0.032(3) 0.072(4) 0.015(2) -0.014(3) -0.003(2) 0.034(3)
C21 0.042(3) 0.042(3) 0.017(2) -0.018(2) -0.017(2) 0.035(3)
C22 0.036(3) 0.022(2) 0.024(2) -0.012(2) -0.014(2) 0.007(2)
C23 0.019(2) 0.021(2) 0.019(2) -0.0056(19) -0.0033(19) -0.0023(18)
C24 0.020(2) 0.015(2) 0.013(2) -0.0055(17) 0.0014(17) -0.0030(17)
C25 0.015(2) 0.015(2) 0.016(2) -0.0054(17) -0.0012(17) 0.0021(17)
C26 0.019(2) 0.027(2) 0.011(2) -0.0033(18) -0.0005(18) 0.0068(19)
C27 0.024(3) 0.030(2) 0.017(2) -0.011(2) -0.006(2) 0.013(2)
C28A 0.021(8) 0.022(8) 0.018(6) -0.008(6) 0.004(5) 0.002(6)
C29 0.018(2) 0.024(2) 0.027(2) -0.001(2) 0.0004(19) -0.0098(18)
C30 0.019(2) 0.039(3) 0.025(2) 0.001(2) 0.0000(19) -0.003(2)
C31 0.030(3) 0.066(4) 0.041(3) 0.006(3) 0.013(3) -0.017(3)
C32 0.021(2) 0.022(2) 0.016(2) -0.0087(18) 0.0033(18) -0.0046(18)
C33 0.018(2) 0.024(2) 0.017(2) -0.0112(18) 0.0046(17) -0.0088(18)
C34 0.018(2) 0.028(2) 0.015(2) -0.0045(19) 0.0005(17) -0.0023(18)
C35 0.022(2) 0.023(2) 0.014(2) -0.0097(18) 0.0030(18) -0.0047(18)
C36 0.036(3) 0.014(2) 0.024(2) -0.0062(19) 0.009(2) -0.0040(18)
O6B 0.020(6) 0.026(7) 0.012(4) -0.008(5) 0.006(3) -0.002(4)
C28B 0.016(7) 0.019(10) 0.009(6) 0.003(6) 0.001(5) -0.013(6)
O5B 0.017(6) 0.039(9) 0.017(4) -0.016(5) 0.007(4) 0.002(6)
F1 0.0245(14) 0.0247(13) 0.0302(14) -0.0138(12) 0.0067(11) -0.0126(11)
O1 0.0223(17) 0.0303(17) 0.0217(16) -0.0089(14) 0.0090(13) -0.0031(14)
O2 0.032(2) 0.0262(17) 0.0198(16) -0.0111(14) 0.0083(14) -0.0038(14)
O3 0.0244(17) 0.0217(15) 0.0197(15) -0.0138(13) 0.0047(13) -0.0024(13)
O4 0.0189(16) 0.0216(15) 0.0269(16) -0.0153(14) 0.0059(13) -0.0076(12)
N1 0.0158(18) 0.0192(17) 0.0125(17) -0.0037(15) 0.0029(14) -0.0039(14)
N2 0.0170(19) 0.029(2) 0.0230(19) -0.0191(17) 0.0062(16) -0.0073(16)
N3 0.0174(19) 0.0213(18) 0.0124(17) -0.0068(15) 0.0079(15) -0.0048(15)
C1 0.013(2) 0.021(2) 0.0126(19) -0.0041(17) 0.0004(16) -0.0015(16)
C2 0.017(2) 0.016(2) 0.015(2) -0.0029(17) -0.0059(17) 0.0017(17)
C3 0.017(2) 0.017(2) 0.018(2) -0.0064(18) -0.0042(18) 0.0025(17)
C4 0.015(2) 0.017(2) 0.021(2) -0.0100(18) -0.0038(18) -0.0011(17)
C5 0.014(2) 0.019(2) 0.023(2) -0.0052(19) -0.0019(19) -0.0072(17)
C6 0.012(2) 0.020(2) 0.016(2) -0.0065(18) -0.0010(17) -0.0014(17)
C7 0.015(2) 0.0132(19) 0.0131(19) -0.0012(17) -0.0016(17) -0.0008(16)
C8 0.016(2) 0.018(2) 0.0111(19) -0.0057(17) -0.0024(17) -0.0002(17)
C9 0.014(2) 0.018(2) 0.012(2) -0.0040(17) -0.0039(17) 0.0012(17)
C10 0.016(2) 0.019(2) 0.014(2) -0.0023(18) 0.0002(18) 0.0027(18)
C11 0.017(2) 0.021(2) 0.022(2) -0.0093(18) 0.0027(18) -0.0040(17)
C12 0.020(2) 0.0149(19) 0.018(2) -0.0075(17) -0.0009(17) -0.0034(16)
C13 0.029(3) 0.034(2) 0.019(2) -0.013(2) 0.0039(19) -0.013(2)
C14 0.016(2) 0.021(2) 0.0111(19) -0.0057(17) 0.0028(17) -0.0024(17)
C15 0.017(2) 0.023(2) 0.018(2) -0.0095(19) 0.0065(18) -0.0070(18)
C16 0.017(2) 0.040(3) 0.011(2) -0.010(2) 0.0050(18) -0.0081(19)
C17 0.018(2) 0.028(2) 0.021(2) -0.016(2) 0.0056(18) -0.0074(18)
C18 0.036(3) 0.019(2) 0.033(3) -0.010(2) 0.005(2) 0.000(2)
F3 0.0258(14) 0.0249(13) 0.0290(14) -0.0116(11) 0.0039(11) -0.0138(11)
O9 0.033(2) 0.069(3) 0.0252(18) -0.0170(19) 0.0077(16) 0.0074(19)
O10 0.043(2) 0.055(2) 0.0289(19) -0.0267(19) -0.0018(16) 0.0151(18)
O11 0.0332(19) 0.0309(17) 0.0249(17) -0.0185(15) -0.0065(14) 0.0061(14)
O12 0.0229(17) 0.0245(16) 0.0209(15) -0.0132(13) 0.0078(13) -0.0108(13)
N7 0.022(2) 0.0253(19) 0.0147(17) -0.0081(16) 0.0031(15) -0.0009(16)
N8 0.018(2) 0.0265(19) 0.0162(18) -0.0079(16) 0.0000(15) -0.0079(16)
N9 0.022(2) 0.0227(19) 0.0163(18) -0.0098(16) 0.0058(16) -0.0041(15)
C37 0.015(2) 0.028(2) 0.013(2) 0.0001(19) 0.0066(17) 0.0030(18)
C38 0.022(2) 0.031(2) 0.013(2) -0.0118(19) -0.0051(18) 0.009(2)
C39 0.019(2) 0.024(2) 0.017(2) -0.0088(19) -0.0093(19) 0.0104(19)
C40 0.021(2) 0.019(2) 0.019(2) -0.0068(19) -0.0078(19) -0.0014(18)
C41 0.016(2) 0.017(2) 0.017(2) -0.0043(18) -0.0001(17) -0.0028(17)
C42 0.012(2) 0.021(2) 0.016(2) -0.0050(18) -0.0012(17) -0.0012(17)
C43 0.015(2) 0.018(2) 0.017(2) -0.0072(18) 0.0001(17) -0.0034(17)
C44 0.010(2) 0.020(2) 0.015(2) -0.0050(18) -0.0017(17) -0.0005(17)
C45 0.020(2) 0.020(2) 0.0116(19) -0.0071(18) -0.0035(17) 0.0053(18)
C46 0.025(3) 0.050(3) 0.017(2) -0.013(2) 0.000(2) 0.015(2)
C47 0.019(2) 0.025(2) 0.023(2) -0.0106(19) 0.0049(18) -0.0138(18)
C48 0.019(2) 0.024(2) 0.021(2) -0.0055(19) -0.0021(18) -0.0030(18)
C49 0.023(3) 0.027(2) 0.033(2) -0.004(2) 0.003(2) -0.0047(19)
C50 0.027(3) 0.026(2) 0.012(2) -0.0109(19) 0.0051(18) -0.0083(19)
C51 0.023(2) 0.023(2) 0.021(2) -0.0136(19) 0.0074(19) -0.0086(19)
C52 0.019(2) 0.032(2) 0.017(2) -0.012(2) 0.0055(18) -0.0036(19)
C53 0.016(2) 0.034(2) 0.022(2) -0.014(2) 0.0041(19) -0.0081(19)
C54 0.032(3) 0.021(2) 0.028(2) -0.012(2) 0.008(2) -0.002(2)
F4 0.0194(13) 0.0342(14) 0.0270(13) -0.0146(12) 0.0090(11) -0.0164(11)
O13 0.024(2) 0.063(2) 0.0248(18) -0.0096(18) 0.0067(16) -0.0020(18)
O14 0.031(2) 0.043(2) 0.0266(19) -0.0140(18) 0.0012(16) 0.0049(16)
O15 0.0276(18) 0.0320(18) 0.0264(17) -0.0170(15) -0.0010(14) 0.0002(14)
O16 0.0197(16) 0.0213(15) 0.0335(17) -0.0163(14) 0.0026(13) -0.0102(13)
N10 0.0152(19) 0.0198(18) 0.0194(18) -0.0021(16) -0.0006(15) -0.0055(15)
N11 0.0095(19) 0.050(2) 0.029(2) -0.028(2) 0.0004(16) -0.0001(17)
N12 0.0185(19) 0.0185(17) 0.0171(18) -0.0054(15) 0.0041(15) -0.0033(15)
C55 0.013(2) 0.024(2) 0.014(2) 0.0017(18) -0.0002(17) -0.0011(17)
C56 0.016(2) 0.025(2) 0.015(2) -0.0005(19) -0.0017(18) 0.0042(19)
C57 0.019(2) 0.025(2) 0.015(2) -0.0087(19) -0.0068(19) 0.0029(19)
C58 0.014(2) 0.019(2) 0.020(2) -0.0120(18) 0.0011(18) -0.0050(17)
C59 0.016(2) 0.020(2) 0.023(2) -0.0067(19) -0.0006(19) -0.0050(18)
C60 0.013(2) 0.029(2) 0.017(2) -0.0121(19) -0.0015(18) 0.0006(18)
C61 0.014(2) 0.020(2) 0.020(2) -0.0075(18) -0.0020(18) -0.0039(17)
C62 0.012(2) 0.017(2) 0.017(2) -0.0026(17) -0.0047(17) -0.0034(17)
C63 0.016(2) 0.018(2) 0.013(2) -0.0067(18) -0.0026(17) -0.0009(17)
C64 0.014(3) 0.043(3) 0.015(2) 0.000(2) -0.002(2) 0.005(2)
C65 0.019(2) 0.022(2) 0.035(3) -0.013(2) -0.006(2) -0.0039(18)
C66 0.022(2) 0.016(2) 0.030(2) -0.0038(19) -0.0057(19) -0.0078(18)
C67 0.027(3) 0.021(2) 0.032(3) -0.002(2) -0.005(2) -0.0089(19)
C68 0.017(2) 0.027(2) 0.017(2) -0.0126(19) -0.0013(18) -0.0044(18)
C69 0.022(2) 0.022(2) 0.015(2) -0.0061(18) 0.0037(18) -0.0090(18)
C70 0.019(2) 0.031(2) 0.013(2) -0.0036(19) 0.0037(18) -0.0049(19)
C71 0.016(2) 0.032(2) 0.021(2) -0.013(2) 0.0053(19) -0.0076(19)
C72 0.032(3) 0.022(2) 0.030(3) -0.009(2) -0.002(2) 0.0012(19)
F5 0.0261(14) 0.0248(13) 0.0272(14) -0.0136(12) 0.0069(11) -0.0136(11)
O17 0.0290(18) 0.0349(18) 0.0293(17) -0.0169(15) 0.0169(14) -0.0178(15)
O18 0.0267(19) 0.0213(16) 0.0232(16) -0.0121(14) 0.0060(14) -0.0071(13)
O19 0.0202(16) 0.0188(14) 0.0203(15) -0.0109(13) 0.0008(13) -0.0056(12)
O20 0.0191(16) 0.0214(15) 0.0254(16) -0.0149(14) 0.0095(13) -0.0104(12)
N13 0.0160(18) 0.0159(17) 0.0144(17) -0.0084(14) 0.0029(14) -0.0049(14)
N14 0.0118(19) 0.0250(19) 0.0195(18) -0.0080(16) 0.0045(15) -0.0078(15)
N15 0.020(2) 0.0161(17) 0.0190(19) -0.0030(16) 0.0062(16) -0.0054(15)
C73 0.015(2) 0.019(2) 0.017(2) -0.0073(18) 0.0031(17) -0.0019(17)
C74 0.012(2) 0.016(2) 0.0136(19) -0.0062(17) 0.0035(16) 0.0007(16)
C75 0.018(2) 0.015(2) 0.013(2) -0.0037(17) -0.0049(18) -0.0006(17)
C76 0.014(2) 0.0151(19) 0.014(2) -0.0044(17) 0.0003(17) -0.0034(16)
C77 0.015(2) 0.018(2) 0.015(2) -0.0037(18) 0.0037(17) -0.0087(17)
C78 0.015(2) 0.0134(19) 0.0120(19) -0.0020(17) -0.0003(17) -0.0016(16)
C79 0.021(2) 0.017(2) 0.015(2) -0.0122(18) -0.0008(18) -0.0014(18)
C80 0.009(2) 0.0131(19) 0.018(2) -0.0042(17) 0.0022(16) -0.0037(15)
C81 0.010(2) 0.017(2) 0.015(2) -0.0061(17) -0.0012(17) -0.0025(16)
C82 0.018(2) 0.025(2) 0.017(2) -0.0108(19) -0.0010(18) 0.0006(19)
C83 0.018(2) 0.022(2) 0.023(2) -0.0109(19) 0.0057(18) -0.0078(17)
C84 0.017(2) 0.0160(19) 0.017(2) -0.0074(17) 0.0029(17) -0.0075(16)
C85 0.028(3) 0.027(2) 0.027(2) -0.020(2) 0.0108(19) -0.0111(19)
C86 0.016(2) 0.026(2) 0.017(2) -0.0084(19) 0.0003(18) -0.0102(18)
C87 0.020(2) 0.024(2) 0.023(2) -0.0106(19) 0.0067(19) -0.0127(18)
C88 0.019(2) 0.024(2) 0.020(2) -0.0047(19) 0.0041(18) -0.0070(18)
C89 0.011(2) 0.028(2) 0.023(2) -0.0119(19) 0.0049(18) -0.0069(18)
C90 0.027(3) 0.020(2) 0.032(3) -0.006(2) 0.011(2) -0.0019(19)
F6 0.0226(14) 0.0245(13) 0.0226(12) -0.0103(11) 0.0055(11) -0.0126(10)
O21 0.0235(17) 0.0375(18) 0.0242(16) -0.0168(14) 0.0104(13) -0.0104(14)
O22 0.0278(18) 0.0245(16) 0.0237(16) -0.0135(14) 0.0040(14) -0.0030(13)
O23 0.0261(17) 0.0216(15) 0.0192(15) -0.0128(13) 0.0018(13) -0.0040(12)
O24 0.0170(16) 0.0209(15) 0.0184(15) -0.0098(13) 0.0058(12) -0.0090(12)
N16 0.0121(18) 0.0173(17) 0.0188(18) -0.0084(15) 0.0021(14) -0.0043(14)
N17 0.018(2) 0.0240(19) 0.0178(18) -0.0113(16) 0.0015(15) -0.0080(15)
N18 0.017(2) 0.0149(17) 0.0147(18) -0.0042(16) 0.0044(15) -0.0036(14)
C91 0.018(2) 0.021(2) 0.0121(19) -0.0035(17) -0.0022(17) -0.0025(17)
C92 0.015(2) 0.020(2) 0.014(2) -0.0084(18) 0.0016(17) 0.0009(17)
C93 0.020(2) 0.015(2) 0.0106(19) -0.0038(17) -0.0036(17) 0.0031(17)
C94 0.018(2) 0.015(2) 0.0130(19) -0.0034(17) -0.0009(17) 0.0001(17)
C95 0.017(2) 0.018(2) 0.018(2) -0.0031(18) -0.0021(18) -0.0083(17)
C96 0.012(2) 0.0134(19) 0.014(2) -0.0039(17) 0.0006(16) 0.0010(16)
C97 0.013(2) 0.0138(19) 0.0131(19) -0.0049(17) -0.0010(17) -0.0014(16)
C98 0.013(2) 0.0130(19) 0.014(2) -0.0030(17) -0.0018(17) -0.0016(16)
C99 0.011(2) 0.019(2) 0.014(2) -0.0046(17) -0.0002(16) -0.0010(16)
C100 0.021(2) 0.021(2) 0.016(2) -0.0042(18) -0.0028(18) -0.0029(19)
C101 0.018(2) 0.017(2) 0.023(2) -0.0090(18) 0.0009(17) -0.0066(17)
C102 0.018(2) 0.020(2) 0.019(2) -0.0107(18) 0.0038(17) -0.0084(17)
C103 0.018(2) 0.030(2) 0.031(2) -0.015(2) -0.0023(19) -0.0042(18)
C104 0.017(2) 0.015(2) 0.018(2) -0.0069(18) 0.0004(18) 0.0001(17)
C105 0.017(2) 0.020(2) 0.013(2) -0.0055(18) 0.0068(17) -0.0081(17)
C106 0.019(2) 0.023(2) 0.013(2) -0.0068(18) -0.0007(18) -0.0015(18)
C107 0.017(2) 0.023(2) 0.016(2) -0.0100(18) 0.0029(17) -0.0059(17)
C108 0.027(3) 0.022(2) 0.025(2) -0.007(2) 0.005(2) -0.0042(19)
O25 0.0253(17) 0.0332(17) 0.0166(15) -0.0077(14) 0.0027(13) -0.0098(13)
O26 0.0277(18) 0.0297(17) 0.0224(16) -0.0100(14) 0.0046(14) -0.0126(14)
O27 0.0190(16) 0.0417(18) 0.0160(15) -0.0067(14) 0.0049(12) -0.0143(14)
O28 0.0210(17) 0.0320(17) 0.0207(15) -0.0082(14) 0.0045(13) -0.0115(13)
C109 0.020(2) 0.0139(19) 0.017(2) -0.0051(17) 0.0056(18) -0.0035(17)
C110 0.016(2) 0.016(2) 0.022(2) -0.0096(18) 0.0049(17) -0.0012(17)
O29 0.0332(19) 0.046(2) 0.0206(16) -0.0203(15) 0.0114(14) -0.0240(15)
O30 0.0222(17) 0.0286(16) 0.0176(15) -0.0102(13) 0.0079(13) -0.0104(13)
O31 0.0268(18) 0.0400(18) 0.0170(15) -0.0121(14) 0.0082(13) -0.0183(14)
O32 0.0265(18) 0.047(2) 0.0170(15) -0.0096(15) 0.0068(14) -0.0210(15)
C111 0.019(2) 0.0123(19) 0.017(2) -0.0036(17) 0.0051(18) -0.0033(17)
C112 0.023(2) 0.018(2) 0.020(2) -0.0075(18) 0.0035(19) -0.0057(18)
O33 0.0332(18) 0.0454(19) 0.0211(16) -0.0177(15) 0.0111(14) -0.0246(15)
O34 0.0288(18) 0.0392(19) 0.0263(17) -0.0147(15) 0.0114(15) -0.0214(15)
O35 0.0270(18) 0.0387(18) 0.0184(15) -0.0117(14) 0.0085(13) -0.0198(14)
O36 0.0184(16) 0.0406(19) 0.0201(16) -0.0116(15) 0.0064(13) -0.0144(14)
C113 0.017(2) 0.018(2) 0.020(2) -0.0109(18) 0.0086(18) -0.0021(17)
C114 0.022(2) 0.021(2) 0.017(2) -0.0070(19) 0.0037(19) -0.0063(18)
O37 0.0255(17) 0.0372(19) 0.0367(19) -0.0145(16) 0.0039(15) -0.0108(14)
O38 0.0333(19) 0.0274(17) 0.0421(19) -0.0116(15) 0.0018(16) -0.0127(14)
O39 0.0392(19) 0.0381(19) 0.042(2) -0.0248(17) -0.0089(16) -0.0002(15)
O40 0.0347(19) 0.0314(17) 0.0205(16) -0.0085(14) 0.0024(14) -0.0168(14)
O41 0.0165(16) 0.0275(16) 0.0332(17) -0.0099(14) 0.0052(13) -0.0081(13)
O42 0.0231(17) 0.0305(17) 0.0423(19) -0.0214(16) -0.0030(14) 0.0002(14)
O43 0.148(6) 0.102(5) 0.131(6) -0.021(4) -0.020(5) -0.014(4)
O44 0.0265(19) 0.0325(18) 0.039(2) 0.0042(16) 0.0034(15) -0.0074(15)
O45 0.0348(19) 0.0377(19) 0.0317(18) -0.0085(16) 0.0024(15) -0.0131(15)
O46 0.0281(18) 0.0249(16) 0.0315(17) -0.0043(14) 0.0044(14) -0.0087(14)
O47 0.038(2) 0.0274(16) 0.0186(16) -0.0033(14) -0.0009(14) -0.0099(14)

loop_
_atom_site_label
_atom_site_type_symbol
_atom_site_thermal_displace_type
_atom_site_fract_x
_atom_site_fract_y
_atom_site_fract_z
_atom_site_occupancy
_atom_site_U_iso_or_equiv
_atom_site_calc_flag
_atom_site_refinement_flags
F2 F Uani -0.0959(3) 0.47678(16) 0.43638(14) 1.000 0.0296(9) . .
O5A O Uani 0.5927(10) 0.5598(14) 0.1499(4) 0.57(4) 0.039(4) . .
O6A O Uani 0.4654(19) 0.4697(12) 0.1465(6) 0.57(4) 0.035(4) . .
O7 O Uani 0.2482(4) 0.4348(2) 0.2436(2) 1.000 0.0534(16) . .
O8 O Uani 0.2003(3) 0.65882(18) 0.42546(16) 1.000 0.0206(9) . .
N4 N Uani 0.3667(4) 0.6014(2) 0.32188(19) 1.000 0.0272(11) . .
N5 N Uani -0.0334(3) 0.5976(2) 0.4817(2) 1.000 0.0205(11) . .
N6 N Uani -0.1666(3) 0.7380(2) 0.52329(19) 1.000 0.0167(10) . .
C19 C Uani 0.4373(5) 0.5794(3) 0.2675(3) 1.000 0.0407(16) . .
C20 C Uani 0.3998(6) 0.5248(4) 0.2384(3) 1.000 0.0480(18) . .
C21 C Uani 0.2846(6) 0.4862(3) 0.2677(3) 1.000 0.0382(16) . .
C22 C Uani 0.0915(5) 0.4783(3) 0.3562(3) 1.000 0.0279(14) . .
C23 C Uani 0.0185(4) 0.5071(3) 0.4070(2) 1.000 0.0205(12) . .
C24 C Uani 0.0519(4) 0.5688(2) 0.4315(2) 1.000 0.0161(12) . .
C25 C Uani 0.1687(4) 0.5988(2) 0.4032(2) 1.000 0.0163(12) . .
C26 C Uani 0.2505(4) 0.5692(3) 0.3506(2) 1.000 0.0222(12) . .
C27 C Uani 0.2077(5) 0.5106(3) 0.3261(2) 1.000 0.0259(14) . .
C28A C Uani 0.498(2) 0.5230(13) 0.1741(8) 0.57(4) 0.022(4) . .
C29 C Uani 0.2871(4) 0.7106(3) 0.3740(2) 1.000 0.0248(12) . .
C30 C Uani 0.4136(4) 0.6540(3) 0.3582(2) 1.000 0.0323(14) . .
C31 C Uani 0.5075(5) 0.7108(4) 0.3081(3) 1.000 0.0533(19) . .
C32 C Uani 0.0197(4) 0.6101(3) 0.5447(2) 1.000 0.0194(12) . .
C33 C Uani -0.0147(4) 0.7051(3) 0.5339(2) 1.000 0.0181(12) . .
C34 C Uani -0.2147(4) 0.7293(3) 0.4534(2) 1.000 0.0220(12) . .
C35 C Uani -0.1806(4) 0.6354(3) 0.4635(2) 1.000 0.0190(12) . .
C36 C Uani -0.2104(5) 0.8282(2) 0.5185(2) 1.000 0.0256(14) . .
O6B O Uani 0.4188(15) 0.4350(13) 0.1578(7) 0.43(4) 0.020(3) . .
C28B C Uani 0.4646(17) 0.4895(17) 0.1803(8) 0.43(4) 0.016(5) . .
O5B O Uani 0.5652(17) 0.5202(14) 0.1493(6) 0.43(4) 0.024(4) . .
F1 F Uani 0.0620(2) 1.12227(15) 0.68276(14) 1.000 0.0245(8) . .
O1 O Uani -0.5716(3) 0.94724(19) 0.97312(16) 1.000 0.0259(10) . .
O2 O Uani -0.4941(3) 1.05988(19) 0.96971(17) 1.000 0.0261(10) . .
O3 O Uani -0.3025(3) 1.10864(18) 0.88010(16) 1.000 0.0207(9) . .
O4 O Uani -0.1169(3) 0.88342(17) 0.70000(16) 1.000 0.0203(9) . .
N1 N Uani -0.3058(3) 0.9127(2) 0.80779(18) 1.000 0.0167(10) . .
N2 N Uani 0.0593(3) 0.9957(2) 0.6299(2) 1.000 0.0200(11) . .
N3 N Uani 0.2500(3) 0.8758(2) 0.58056(19) 1.000 0.0172(10) . .
C1 C Uani -0.3913(4) 0.9262(3) 0.8608(2) 1.000 0.0166(11) . .
C2 C Uani -0.3947(4) 0.9907(2) 0.8859(2) 1.000 0.0176(12) . .
C3 C Uani -0.3034(4) 1.0477(3) 0.8571(2) 1.000 0.0183(12) . .
C4 C Uani -0.1116(4) 1.0839(3) 0.7699(2) 1.000 0.0170(12) . .
C5 C Uani -0.0262(4) 1.0681(3) 0.7165(2) 1.000 0.0188(12) . .
C6 C Uani -0.0264(4) 1.0037(3) 0.6882(2) 1.000 0.0164(12) . .
C7 C Uani -0.1205(4) 0.9510(2) 0.7211(2) 1.000 0.0153(11) . .
C8 C Uani -0.2122(4) 0.9653(3) 0.7761(2) 1.000 0.0155(11) . .
C9 C Uani -0.2081(4) 1.0330(3) 0.8004(2) 1.000 0.0158(12) . .
C10 C Uani -0.4942(4) 0.9968(3) 0.9459(2) 1.000 0.0187(12) . .
C11 C Uani -0.2468(4) 0.8566(3) 0.7084(2) 1.000 0.0198(12) . .
C12 C Uani -0.2982(4) 0.8360(2) 0.7873(2) 1.000 0.0173(11) . .
C13 C Uani -0.4399(4) 0.8140(3) 0.7904(2) 1.000 0.0256(14) . .
C14 C Uani 0.0203(4) 0.9704(2) 0.5701(2) 1.000 0.0166(11) . .
C15 C Uani 0.0989(4) 0.8805(3) 0.5791(2) 1.000 0.0186(12) . .
C16 C Uani 0.2876(4) 0.9020(3) 0.6423(2) 1.000 0.0225(14) . .
C17 C Uani 0.2055(4) 0.9926(3) 0.6322(2) 1.000 0.0201(12) . .
C18 C Uani 0.3293(5) 0.7873(3) 0.5920(3) 1.000 0.0305(16) . .
F3 F Uani 0.5817(2) -0.22032(15) 0.12462(13) 1.000 0.0249(8) . .
O9 O Uani 1.2373(4) -0.1440(3) -0.17493(18) 1.000 0.0462(13) . .
O10 O Uani 1.1099(3) -0.2391(2) -0.16341(19) 1.000 0.0432(11) . .
O11 O Uani 0.9191(3) -0.25767(19) -0.07114(16) 1.000 0.0291(10) . .
O12 O Uani 0.8477(3) -0.01459(18) 0.09431(16) 1.000 0.0207(9) . .
N7 N Uani 1.0115(3) -0.0698(2) -0.01144(19) 1.000 0.0214(11) . .
N8 N Uani 0.6310(4) -0.0914(2) 0.16281(19) 1.000 0.0198(11) . .
N9 N Uani 0.4809(4) 0.0472(2) 0.20403(19) 1.000 0.0200(11) . .
C37 C Uani 1.0844(4) -0.0948(3) -0.0631(2) 1.000 0.0227(12) . .
C38 C Uani 1.0566(5) -0.1571(3) -0.0861(2) 1.000 0.0232(12) . .
C39 C Uani 0.9473(4) -0.1987(3) -0.0532(2) 1.000 0.0218(12) . .
C40 C Uani 0.7575(4) -0.2092(3) 0.0381(2) 1.000 0.0199(12) . .
C41 C Uani 0.6849(4) -0.1825(3) 0.0899(2) 1.000 0.0175(12) . .
C42 C Uani 0.7118(4) -0.1165(3) 0.1107(2) 1.000 0.0173(12) . .
C43 C Uani 0.8212(4) -0.0803(3) 0.0765(2) 1.000 0.0165(12) . .
C44 C Uani 0.9016(4) -0.1072(3) 0.0229(2) 1.000 0.0159(12) . .
C45 C Uani 0.8681(4) -0.1724(3) 0.0030(2) 1.000 0.0183(11) . .
C46 C Uani 1.1445(5) -0.1771(3) -0.1457(3) 1.000 0.0345(16) . .
C47 C Uani 0.9158(4) 0.0432(3) 0.0353(2) 1.000 0.0206(12) . .
C48 C Uani 1.0483(4) -0.0044(3) 0.0135(2) 1.000 0.0225(12) . .
C49 C Uani 1.1142(4) 0.0600(3) -0.0475(2) 1.000 0.0302(14) . .
C50 C Uani 0.6853(4) -0.0690(3) 0.2210(2) 1.000 0.0203(14) . .
C51 C Uani 0.6353(4) 0.0257(3) 0.2062(2) 1.000 0.0204(12) . .
C52 C Uani 0.4278(4) 0.0274(3) 0.1420(2) 1.000 0.0224(12) . .
C53 C Uani 0.4823(4) -0.0673(3) 0.1557(2) 1.000 0.0227(12) . .
C54 C Uani 0.4270(5) 0.1391(3) 0.1930(3) 1.000 0.0271(14) . .
F4 F Uani 0.4991(2) 0.74624(15) 0.98484(13) 1.000 0.0246(8) . .
O13 O Uani -0.1704(4) 0.6696(2) 1.27414(19) 1.000 0.0410(11) . .
O14 O Uani -0.0493(3) 0.7649(2) 1.26861(19) 1.000 0.0355(11) . .
O15 O Uani 0.1482(3) 0.78826(19) 1.17442(17) 1.000 0.0279(10) . .
O16 O Uani 0.2237(3) 0.54907(17) 1.00506(17) 1.000 0.0221(9) . .
N10 N Uani 0.0576(3) 0.6019(2) 1.11111(19) 1.000 0.0195(11) . .
N11 N Uani 0.4493(3) 0.6190(3) 0.9447(2) 1.000 0.0266(11) . .
N12 N Uani 0.6039(4) 0.4958(2) 0.8889(2) 1.000 0.0188(10) . .
C55 C Uani -0.0136(4) 0.6253(3) 1.1641(2) 1.000 0.0203(12) . .
C56 C Uani 0.0105(4) 0.6871(3) 1.1867(2) 1.000 0.0223(12) . .
C57 C Uani 0.1183(4) 0.7304(3) 1.1545(2) 1.000 0.0203(12) . .
C58 C Uani 0.3134(4) 0.7400(3) 1.0664(2) 1.000 0.0161(12) . .
C59 C Uani 0.3898(4) 0.7118(3) 1.0169(2) 1.000 0.0199(12) . .
C60 C Uani 0.3620(4) 0.6472(3) 0.9934(2) 1.000 0.0194(12) . .
C61 C Uani 0.2473(4) 0.6134(3) 1.0246(2) 1.000 0.0179(12) . .
C62 C Uani 0.1669(4) 0.6411(3) 1.0771(2) 1.000 0.0163(12) . .
C63 C Uani 0.2006(4) 0.7046(3) 1.0984(2) 1.000 0.0158(12) . .
C64 C Uani -0.0782(5) 0.7053(3) 1.2460(2) 1.000 0.0292(16) . .
C65 C Uani 0.0848(4) 0.5369(3) 1.0162(2) 1.000 0.0245(14) . .
C66 C Uani 0.0380(4) 0.5262(3) 1.0949(2) 1.000 0.0233(12) . .
C67 C Uani -0.1115(5) 0.5180(3) 1.1016(3) 1.000 0.0283(16) . .
C68 C Uani 0.3985(4) 0.6098(3) 0.8782(2) 1.000 0.0190(12) . .
C69 C Uani 0.4496(4) 0.5187(3) 0.8819(2) 1.000 0.0194(12) . .
C70 C Uani 0.6484(4) 0.5023(3) 0.9596(2) 1.000 0.0227(12) . .
C71 C Uani 0.5949(4) 0.5940(3) 0.9571(2) 1.000 0.0219(12) . .
C72 C Uani 0.6572(5) 0.4082(3) 0.8895(3) 1.000 0.0294(16) . .
F5 F Uani 0.3453(2) 0.10733(15) 0.74312(14) 1.000 0.0238(8) . .
O17 O Uani 0.9972(3) 0.26979(19) 0.46261(17) 1.000 0.0285(10) . .
O18 O Uani 0.9027(3) 0.16819(18) 0.45435(17) 1.000 0.0225(10) . .
O19 O Uani 0.7122(3) 0.11804(17) 0.54651(16) 1.000 0.0185(9) . .
O20 O Uani 0.5381(3) 0.33957(17) 0.73123(16) 1.000 0.0195(9) . .
N13 N Uani 0.7372(3) 0.3015(2) 0.63112(17) 1.000 0.0145(10) . .
N14 N Uani 0.3498(3) 0.2343(2) 0.79531(19) 1.000 0.0185(11) . .
N15 N Uani 0.1604(4) 0.3662(2) 0.8316(2) 1.000 0.0195(11) . .
C73 C Uani 0.8226(4) 0.2876(2) 0.5788(2) 1.000 0.0173(12) . .
C74 C Uani 0.8175(4) 0.2284(2) 0.5465(2) 1.000 0.0145(11) . .
C75 C Uani 0.7179(4) 0.1744(2) 0.5726(2) 1.000 0.0161(12) . .
C76 C Uani 0.5225(4) 0.1420(2) 0.6584(2) 1.000 0.0147(11) . .
C77 C Uani 0.4375(4) 0.1579(3) 0.7126(2) 1.000 0.0161(12) . .
C78 C Uani 0.4397(4) 0.2235(2) 0.7400(2) 1.000 0.0146(11) . .
C79 C Uani 0.5387(4) 0.2722(2) 0.7091(2) 1.000 0.0162(12) . .
C80 C Uani 0.6339(4) 0.2542(2) 0.6569(2) 1.000 0.0138(11) . .
C81 C Uani 0.6248(4) 0.1910(2) 0.6290(2) 1.000 0.0140(12) . .
C82 C Uani 0.9142(4) 0.2246(3) 0.4857(2) 1.000 0.0200(12) . .
C83 C Uani 0.6068(4) 0.4036(2) 0.6801(2) 1.000 0.0199(12) . .
C84 C Uani 0.7504(4) 0.3628(2) 0.6669(2) 1.000 0.0158(11) . .
C85 C Uani 0.8256(4) 0.4313(3) 0.6182(2) 1.000 0.0239(14) . .
C86 C Uani 0.3831(4) 0.2638(3) 0.8532(2) 1.000 0.0187(12) . .
C87 C Uani 0.3117(4) 0.3555(3) 0.8384(2) 1.000 0.0208(12) . .
C88 C Uani 0.1259(4) 0.3378(3) 0.7712(2) 1.000 0.0219(12) . .
C89 C Uani 0.2011(4) 0.2448(3) 0.7872(2) 1.000 0.0198(12) . .
C90 C Uani 0.0870(5) 0.4567(3) 0.8163(3) 1.000 0.0286(16) . .
F6 F Uani 0.8013(2) 0.44826(14) 0.30692(13) 1.000 0.0218(8) . .
O21 O Uani 0.1468(3) 0.32623(19) 0.60089(16) 1.000 0.0267(10) . .
O22 O Uani 0.2521(3) 0.42854(18) 0.59733(16) 1.000 0.0246(10) . .
O23 O Uani 0.4553(3) 0.45770(17) 0.50893(15) 1.000 0.0210(9) . .
O24 O Uani 0.5655(3) 0.23017(17) 0.32869(15) 1.000 0.0175(9) . .
N16 N Uani 0.4011(3) 0.2678(2) 0.44034(18) 1.000 0.0155(10) . .
N17 N Uani 0.7684(3) 0.3230(2) 0.25859(19) 1.000 0.0184(11) . .
N18 N Uani 0.9284(4) 0.1930(2) 0.21138(19) 1.000 0.0161(11) . .
C91 C Uani 0.3206(4) 0.2869(2) 0.4931(2) 1.000 0.0181(11) . .
C92 C Uani 0.3328(4) 0.3510(3) 0.5162(2) 1.000 0.0166(12) . .
C93 C Uani 0.4377(4) 0.3995(2) 0.4875(2) 1.000 0.0165(11) . .
C94 C Uani 0.6303(4) 0.4220(2) 0.3971(2) 1.000 0.0165(11) . .
C95 C Uani 0.7059(4) 0.4025(3) 0.3417(2) 1.000 0.0180(12) . .
C96 C Uani 0.6865(4) 0.3380(2) 0.3166(2) 1.000 0.0142(11) . .
C97 C Uani 0.5836(4) 0.2948(2) 0.3500(2) 1.000 0.0136(11) . .
C98 C Uani 0.5016(4) 0.3136(2) 0.4068(2) 1.000 0.0141(11) . .
C99 C Uani 0.5254(4) 0.3776(3) 0.4308(2) 1.000 0.0156(12) . .
C100 C Uani 0.2358(4) 0.3664(3) 0.5748(2) 1.000 0.0204(12) . .
C101 C Uani 0.5240(4) 0.1605(2) 0.3925(2) 1.000 0.0185(12) . .
C102 C Uani 0.3866(4) 0.1942(2) 0.4214(2) 1.000 0.0174(12) . .
C103 C Uani 0.2687(4) 0.2185(3) 0.3654(2) 1.000 0.0253(12) . .
C104 C Uani 0.7167(4) 0.3024(2) 0.2002(2) 1.000 0.0171(12) . .
C105 C Uani 0.7762(4) 0.2095(2) 0.2091(2) 1.000 0.0165(12) . .
C106 C Uani 0.9786(4) 0.2116(3) 0.2744(2) 1.000 0.0188(12) . .
C107 C Uani 0.9179(4) 0.3041(3) 0.2654(2) 1.000 0.0177(12) . .
C108 C Uani 0.9893(4) 0.1027(3) 0.2191(2) 1.000 0.0257(14) . .
O25 O Uani 0.7779(3) 0.59209(19) 0.80341(16) 1.000 0.0251(9) . .
O26 O Uani 0.8653(3) 0.66395(19) 0.69228(16) 1.000 0.0257(10) . .
O27 O Uani 0.6522(3) 0.6574(2) 0.61728(16) 1.000 0.0258(9) . .
O28 O Uani 0.5692(3) 0.58032(19) 0.72755(16) 1.000 0.0244(9) . .
C109 C Uani 0.7777(4) 0.6261(2) 0.7318(2) 1.000 0.0175(11) . .
C110 C Uani 0.6545(4) 0.6208(2) 0.6888(2) 1.000 0.0179(12) . .
O29 O Uani 0.4095(3) 0.9647(2) 0.47318(16) 1.000 0.0288(11) . .
O30 O Uani 0.5242(3) 0.98074(18) 0.36530(16) 1.000 0.0219(9) . .
O31 O Uani 0.3090(3) 0.9564(2) 0.30418(16) 1.000 0.0260(10) . .
O32 O Uani 0.2180(3) 0.9110(2) 0.42015(16) 1.000 0.0291(10) . .
C111 C Uani 0.4246(4) 0.9643(2) 0.4074(2) 1.000 0.0170(11) . .
C112 C Uani 0.3057(4) 0.9420(3) 0.3744(2) 1.000 0.0202(12) . .
O33 O Uani 0.0857(3) 0.2917(2) 0.10829(17) 1.000 0.0294(10) . .
O34 O Uani 0.1803(3) 0.3357(2) -0.00622(17) 1.000 0.0289(10) . .
O35 O Uani -0.0021(3) 0.27883(19) -0.06198(16) 1.000 0.0260(10) . .
O36 O Uani -0.1063(3) 0.24279(19) 0.05002(16) 1.000 0.0253(10) . .
C113 C Uani 0.0942(4) 0.3029(2) 0.0388(2) 1.000 0.0179(12) . .
C114 C Uani -0.0158(4) 0.2724(3) 0.0066(2) 1.000 0.0200(12) . .
O37 O Uani 0.1178(3) 0.6706(2) 0.72983(18) 1.000 0.0325(11) . .
O38 O Uani 0.3258(3) 0.56463(19) 0.67395(19) 1.000 0.0338(11) . .
O39 O Uani 0.4696(3) 0.64066(19) 0.52383(18) 1.000 0.0378(11) . .
O40 O Uani 0.5396(3) 0.00079(19) 0.57317(16) 1.000 0.0278(10) . .
O41 O Uani -0.0112(3) 0.89313(19) 0.36357(17) 1.000 0.0259(9) . .
O42 O Uani 0.1258(3) 0.92882(19) 0.21914(18) 1.000 0.0305(10) . .
O43 O Uani 0.2940(7) 0.3219(4) 0.1695(4) 1.000 0.136(3) . .
O44 O Uani 0.4314(3) 0.3367(2) 0.04229(19) 1.000 0.0382(11) . .
O45 O Uani 0.6447(3) 0.1983(2) 0.03034(18) 1.000 0.0354(11) . .
O46 O Uani 0.7779(3) 1.02590(19) 0.37655(17) 1.000 0.0299(10) . .
O47 O Uani 0.8455(3) 0.24371(19) 0.84309(16) 1.000 0.0292(10) . .
H19A H Uiso 0.51630 0.60240 0.24820 1.000 0.0490 calc R
H29A H Uiso 0.31450 0.74800 0.39660 1.000 0.0300 calc R
H29B H Uiso 0.23560 0.74820 0.32570 1.000 0.0300 calc R
H22 H Uiso 0.06410 0.43710 0.34160 1.000 0.0330 calc R
H6A H Uiso 0.39680 0.45150 0.16900 0.57(4) 0.0520 calc .
H6N H Uiso -0.213(4) 0.701(3) 0.563(2) 1.000 0.023(11) . .
H31C H Uiso 0.45900 0.75020 0.26010 1.000 0.0810 calc R
H32A H Uiso 0.12070 0.58870 0.54910 1.000 0.0230 calc R
H32B H Uiso -0.02020 0.57600 0.59260 1.000 0.0230 calc R
H33A H Uiso 0.01770 0.71150 0.57900 1.000 0.0220 calc R
H33B H Uiso 0.03210 0.73880 0.48880 1.000 0.0220 calc R
H34A H Uiso -0.31510 0.75210 0.44550 1.000 0.0260 calc R
H34B H Uiso -0.16890 0.76330 0.40790 1.000 0.0260 calc R
H35A H Uiso -0.23540 0.60280 0.50510 1.000 0.0230 calc R
H35B H Uiso -0.20540 0.63040 0.41610 1.000 0.0230 calc R
H36A H Uiso -0.18430 0.83120 0.56600 1.000 0.0390 calc R
H36B H Uiso -0.31030 0.84710 0.51060 1.000 0.0390 calc R
H36C H Uiso -0.16550 0.86600 0.47590 1.000 0.0390 calc R
H30 H Uiso 0.46310 0.61450 0.40740 1.000 0.0390 calc R
H31A H Uiso 0.59010 0.67430 0.29760 1.000 0.0810 calc R
H31B H Uiso 0.53390 0.74420 0.33450 1.000 0.0810 calc R
H6B H Uiso 0.36140 0.41270 0.18880 0.43(4) 0.0300 calc .
H1 H Uiso -0.45300 0.88870 0.88200 1.000 0.0200 calc R
H2 H Uiso -0.43510 1.08780 0.94620 1.000 0.0390 calc R
H3N H Uiso 0.280(5) 0.920(3) 0.531(3) 1.000 0.040(14) . .
H4 H Uiso -0.10580 1.12880 0.78620 1.000 0.0200 calc R
H11A H Uiso -0.23510 0.80490 0.69560 1.000 0.0230 calc R
H11B H Uiso -0.31590 0.90320 0.67220 1.000 0.0230 calc R
H12 H Uiso -0.23290 0.78520 0.82350 1.000 0.0210 calc R
H13A H Uiso -0.46770 0.79120 0.84340 1.000 0.0380 calc R
H13B H Uiso -0.43500 0.77050 0.76840 1.000 0.0380 calc R
H13C H Uiso -0.50740 0.86630 0.76120 1.000 0.0380 calc R
H14A H Uiso 0.03880 1.01240 0.51970 1.000 0.0200 calc R
H14B H Uiso -0.07950 0.97180 0.57200 1.000 0.0200 calc R
H15A H Uiso 0.07330 0.83740 0.62700 1.000 0.0220 calc R
H15B H Uiso 0.07460 0.86680 0.53630 1.000 0.0220 calc R
H16A H Uiso 0.38710 0.90140 0.64100 1.000 0.0270 calc R
H16B H Uiso 0.26860 0.85990 0.69260 1.000 0.0270 calc R
H17A H Uiso 0.22760 1.00710 0.67500 1.000 0.0240 calc R
H17B H Uiso 0.23120 1.03560 0.58430 1.000 0.0240 calc R
H18A H Uiso 0.30360 0.74580 0.64000 1.000 0.0450 calc R
H18B H Uiso 0.42790 0.78560 0.59370 1.000 0.0450 calc R
H18C H Uiso 0.30860 0.77240 0.54970 1.000 0.0450 calc R
H9N H Uiso 0.446(4) 0.007(2) 0.256(2) 1.000 0.007(9) . .
H10 H Uiso 1.04430 -0.25630 -0.13670 1.000 0.0650 calc R
H37 H Uiso 1.15920 -0.06860 -0.08520 1.000 0.0270 calc R
H40 H Uiso 0.73370 -0.25290 0.02560 1.000 0.0240 calc R
H47A H Uiso 0.93650 0.08660 0.05280 1.000 0.0250 calc R
H47B H Uiso 0.85360 0.07430 -0.01010 1.000 0.0250 calc R
H48 H Uiso 1.11190 -0.03470 0.05910 1.000 0.0270 calc R
H49A H Uiso 1.20370 0.03070 -0.05900 1.000 0.0450 calc R
H49B H Uiso 1.12700 0.10450 -0.03000 1.000 0.0450 calc R
H49C H Uiso 1.05500 0.08700 -0.09350 1.000 0.0450 calc R
H50A H Uiso 0.78700 -0.08310 0.22100 1.000 0.0240 calc R
H50B H Uiso 0.65590 -0.10410 0.27180 1.000 0.0240 calc R
H51A H Uiso 0.67040 0.03870 0.24700 1.000 0.0250 calc R
H51B H Uiso 0.66990 0.06120 0.15710 1.000 0.0250 calc R
H52A H Uiso 0.45780 0.06410 0.09200 1.000 0.0270 calc R
H52B H Uiso 0.32610 0.04030 0.14130 1.000 0.0270 calc R
H53A H Uiso 0.44300 -0.10340 0.20280 1.000 0.0270 calc R
H53B H Uiso 0.45200 -0.07890 0.11290 1.000 0.0270 calc R
H54A H Uiso 0.45680 0.17650 0.14410 1.000 0.0410 calc R
H54B H Uiso 0.46220 0.15030 0.23430 1.000 0.0410 calc R
H54C H Uiso 0.32630 0.15100 0.19350 1.000 0.0410 calc R
H12N H Uiso 0.648(5) 0.537(4) 0.842(3) 1.000 0.068(18) . .
H14 H Uiso 0.01370 0.78620 1.24210 1.000 0.0530 calc R
H55 H Uiso -0.08570 0.59700 1.18740 1.000 0.0240 calc R
H58 H Uiso 0.33610 0.78360 1.07940 1.000 0.0190 calc R
H65A H Uiso 0.07860 0.48510 1.00680 1.000 0.0300 calc R
H65B H Uiso 0.02280 0.58730 0.97880 1.000 0.0300 calc R
H66 H Uiso 0.09570 0.47230 1.13220 1.000 0.0280 calc R
H67A H Uiso -0.13890 0.50400 1.15460 1.000 0.0430 calc R
H67B H Uiso -0.12180 0.47190 1.08550 1.000 0.0430 calc R
H67C H Uiso -0.17010 0.57270 1.06900 1.000 0.0430 calc R
H68A H Uiso 0.43040 0.65080 0.83110 1.000 0.0230 calc R
H68B H Uiso 0.29680 0.62390 0.87660 1.000 0.0230 calc R
H69A H Uiso 0.41070 0.47790 0.92630 1.000 0.0230 calc R
H69B H Uiso 0.41970 0.51420 0.83520 1.000 0.0230 calc R
H70A H Uiso 0.75000 0.48760 0.96410 1.000 0.0270 calc R
H70B H Uiso 0.61260 0.46070 1.00470 1.000 0.0270 calc R
H71A H Uiso 0.61880 0.59630 1.00580 1.000 0.0260 calc R
H71B H Uiso 0.63940 0.63470 0.91570 1.000 0.0260 calc R
H72A H Uiso 0.75770 0.39380 0.89510 1.000 0.0440 calc R
H72B H Uiso 0.63060 0.40640 0.84160 1.000 0.0440 calc R
H72C H Uiso 0.61880 0.36630 0.93220 1.000 0.0440 calc R
H15N H Uiso 0.123(4) 0.336(2) 0.878(2) 1.000 0.010(10) . .
H18 H Uiso 0.84430 0.13970 0.47780 1.000 0.0340 calc R
H73 H Uiso 0.89180 0.32040 0.56250 1.000 0.0210 calc R
H76 H Uiso 0.51320 0.09870 0.64080 1.000 0.0170 calc R
H83A H Uiso 0.61020 0.44700 0.70180 1.000 0.0240 calc R
H83B H Uiso 0.55470 0.43370 0.63100 1.000 0.0240 calc R
H84 H Uiso 0.80050 0.32960 0.71710 1.000 0.0190 calc R
H85A H Uiso 0.78220 0.46030 0.56730 1.000 0.0360 calc R
H85B H Uiso 0.92170 0.40440 0.61440 1.000 0.0360 calc R
H85C H Uiso 0.82170 0.47360 0.64140 1.000 0.0360 calc R
H86A H Uiso 0.48370 0.25880 0.85500 1.000 0.0230 calc R
H86B H Uiso 0.35670 0.22580 0.90360 1.000 0.0230 calc R
H87A H Uiso 0.33330 0.37110 0.88060 1.000 0.0250 calc R
H87B H Uiso 0.34530 0.39470 0.79080 1.000 0.0250 calc R
H88A H Uiso 0.15250 0.37630 0.72100 1.000 0.0260 calc R
H88B H Uiso 0.02550 0.34230 0.76930 1.000 0.0260 calc R
H89A H Uiso 0.16670 0.20570 0.83460 1.000 0.0240 calc R
H89B H Uiso 0.18160 0.22850 0.74500 1.000 0.0240 calc R
H90A H Uiso 0.11670 0.47550 0.85410 1.000 0.0430 calc R
H90B H Uiso -0.01230 0.45990 0.81940 1.000 0.0430 calc R
H90C H Uiso 0.10830 0.49440 0.76520 1.000 0.0430 calc R
H10A H Uiso 0.59470 0.13650 0.43400 1.000 0.0220 calc R
H10B H Uiso 0.51560 0.11360 0.37620 1.000 0.0220 calc R
H10C H Uiso 0.18340 0.24100 0.38610 1.000 0.0380 calc R
H10D H Uiso 0.25940 0.16740 0.35670 1.000 0.0380 calc R
H10E H Uiso 0.28680 0.26300 0.31710 1.000 0.0380 calc R
H10F H Uiso 0.73990 0.34180 0.14960 1.000 0.0200 calc R
H10G H Uiso 0.61530 0.31170 0.20250 1.000 0.0200 calc R
H10H H Uiso 0.74390 0.16950 0.25670 1.000 0.0200 calc R
H10I H Uiso 0.74450 0.19920 0.16590 1.000 0.0200 calc R
H10J H Uiso 1.08010 0.20180 0.27410 1.000 0.0230 calc R
H10K H Uiso 0.95220 0.17170 0.32390 1.000 0.0230 calc R
H10L H Uiso 0.94530 0.31350 0.31010 1.000 0.0210 calc R
H10M H Uiso 0.95480 0.34400 0.21950 1.000 0.0210 calc R
H10N H Uiso 0.96280 0.06240 0.26760 1.000 0.0380 calc R
H10O H Uiso 1.08970 0.09390 0.21780 1.000 0.0380 calc R
H10P H Uiso 0.95560 0.09220 0.17700 1.000 0.0380 calc R
H18N H Uiso 0.958(5) 0.232(3) 0.173(3) 1.000 0.041(15) . .
H22O H Uiso 0.33100 0.43860 0.58620 1.000 0.0370 calc R
H91 H Uiso 0.25250 0.25460 0.51520 1.000 0.0210 calc R
H94 H Uiso 0.64820 0.46490 0.41280 1.000 0.0200 calc R
H102 H Uiso 0.36740 0.14740 0.46940 1.000 0.0200 calc R

loop_
_atom_type_symbol
_atom_type_description
_atom_type_scat_dispersion_real
_atom_type_scat_dispersion_imag
_atom_type_scat_source
O O 0.0106 0.0060 'International Tables Vol C Tables 4.2.6.8 and 6.1.1.4'
N N 0.0061 0.0033 'International Tables Vol C Tables 4.2.6.8 and 6.1.1.4'
F F 0.0171 0.0103 'International Tables Vol C Tables 4.2.6.8 and 6.1.1.4'
H H 0.0000 0.0000 'International Tables Vol C Tables 4.2.6.8 and 6.1.1.4'
C C 0.0033 0.0016 'International Tables Vol C Tables 4.2.6.8 and 6.1.1.4'

loop_
_geom_angle_atom_site_label_1
_geom_angle_atom_site_label_2
_geom_angle_atom_site_label_3
_geom_angle
_geom_angle_publ_flag
C25 O8 C29 114.1(3) yes
C28A O6A H6A 110.00 no
C28B O6B H6B 109.00 no
C7 O4 C11 113.5(3) yes
C10 O2 H2 110.00 no
C43 O12 C47 113.4(3) yes
C46 O10 H10 110.00 no
C61 O16 C65 114.0(3) yes
C64 O14 H14 109.00 no
C79 O20 C83 113.8(3) yes
C82 O18 H18 109.00 no
C26 N4 C30 117.2(3) yes
C19 N4 C30 122.9(4) yes
C19 N4 C26 119.7(4) yes
C24 N5 C35 121.0(3) yes
C32 N5 C35 114.8(3) yes
C24 N5 C32 122.8(3) yes
C34 N6 C36 111.1(3) yes
C33 N6 C36 112.7(3) yes
C33 N6 C34 109.5(3) yes
C97 O24 C101 111.3(3) yes
C34 N6 H6N 102(3) no
C36 N6 H6N 110(3) no
C33 N6 H6N 110(3) no
C100 O22 H22O 109.00 no
C8 N1 C12 118.6(3) yes
C1 N1 C12 121.1(3) yes
C1 N1 C8 120.0(4) yes
C6 N2 C17 122.2(3) yes
C6 N2 C14 123.8(3) yes
C14 N2 C17 112.6(3) yes
C16 N3 C18 110.1(3) yes
C15 N3 C16 110.4(3) yes
C15 N3 C18 111.0(4) yes
C16 N3 H3N 104(3) no
C18 N3 H3N 110(3) no
C15 N3 H3N 111(3) no
C44 N7 C48 118.4(3) yes
C37 N7 C48 121.5(3) yes
C37 N7 C44 120.1(4) yes
C50 N8 C53 112.6(3) yes
C42 N8 C53 122.6(3) yes
C42 N8 C50 123.6(4) yes
C51 N9 C54 111.1(4) yes
C52 N9 C54 110.9(4) yes
C51 N9 C52 109.7(3) yes
C51 N9 H9N 109(2) no
C52 N9 H9N 107(2) no
C54 N9 H9N 109(2) no
C62 N10 C66 118.4(3) yes
C55 N10 C66 122.0(3) yes
C55 N10 C62 119.0(4) yes
C68 N11 C71 115.3(4) yes
C60 N11 C68 122.4(3) yes
C60 N11 C71 122.3(4) yes
C69 N12 C72 110.5(4) yes
C69 N12 C70 109.5(3) yes
C70 N12 C72 111.0(4) yes
C69 N12 H12N 112(3) no
C70 N12 H12N 109(3) no
C72 N12 H12N 105(4) no
C80 N13 C84 117.9(3) yes
C73 N13 C80 119.5(3) yes
C73 N13 C84 122.6(3) yes
C78 N14 C86 123.6(3) yes
C78 N14 C89 122.2(3) yes
C86 N14 C89 111.4(3) yes
C87 N15 C90 111.5(4) yes
C87 N15 C88 110.5(3) yes
C88 N15 C90 110.8(4) yes
C87 N15 H15N 112(2) no
C88 N15 H15N 110(2) no
C90 N15 H15N 102(2) no
C91 N16 C102 119.4(3) yes
C98 N16 C102 120.2(3) yes
C91 N16 C98 120.3(3) yes
C104 N17 C107 114.2(3) yes
C96 N17 C107 120.8(3) yes
C96 N17 C104 123.0(3) yes
C105 N18 C108 110.7(3) yes
C105 N18 C106 110.8(3) yes
C106 N18 C108 111.0(3) yes
N4 C19 C20 122.8(5) yes
C21 C20 C28A 133.3(10) no
C19 C20 C28B 131.9(10) no
C21 C20 C28B 107.4(10) no
C19 C20 C28A 106.1(9) no
C19 C20 C21 120.5(5) no
O7 C21 C27 120.8(5) yes
O7 C21 C20 122.6(5) yes
C20 C21 C27 116.6(5) no
C23 C22 C27 118.3(5) no
F2 C23 C24 116.7(4) yes
C22 C23 C24 124.3(4) no
F2 C23 C22 119.0(4) yes
N5 C24 C23 120.2(4) yes
N5 C24 C25 122.6(3) yes
C23 C24 C25 117.2(3) no
C24 C25 C26 120.6(4) no
O8 C25 C24 117.6(3) yes
O8 C25 C26 121.8(4) yes
C25 C26 C27 119.1(4) no
N4 C26 C27 121.2(4) yes
N4 C26 C25 119.6(4) yes
C21 C27 C26 119.1(4) no
C22 C27 C26 120.4(4) no
C21 C27 C22 120.6(5) no
O6A C28A C20 107.0(15) yes
O5A C28A O6A 122.6(18) yes
O5A C28A C20 130.5(18) yes
O5B C28B C20 113(2) yes
O5B C28B O6B 120(2) yes
O6B C28B C20 126.1(15) yes
O8 C29 C30 110.5(4) yes
N4 C30 C29 107.2(3) yes
N4 C30 C31 113.1(4) yes
C29 C30 C31 109.0(4) no
N5 C32 C33 111.5(3) yes
N6 C33 C32 109.0(4) yes
N6 C34 C35 109.7(3) yes
N5 C35 C34 111.1(4) yes
C105 N18 H18N 111(3) no
C106 N18 H18N 99(4) no
C108 N18 H18N 114(4) no
N4 C19 H19A 119.00 no
C20 C19 H19A 119.00 no
C23 C22 H22 121.00 no
C27 C22 H22 121.00 no
C30 C29 H29B 110.00 no
H29A C29 H29B 108.00 no
O8 C29 H29A 110.00 no
C30 C29 H29A 109.00 no
O8 C29 H29B 110.00 no
C31 C30 H30 109.00 no
N4 C30 H30 109.00 no
C29 C30 H30 109.00 no
H31A C31 H31C 109.00 no
C30 C31 H31B 109.00 no
H31A C31 H31B 109.00 no
H31B C31 H31C 110.00 no
C30 C31 H31A 109.00 no
C30 C31 H31C 109.00 no
H32A C32 H32B 108.00 no
N5 C32 H32A 109.00 no
N5 C32 H32B 109.00 no
C33 C32 H32B 109.00 no
C33 C32 H32A 109.00 no
H33A C33 H33B 108.00 no
C32 C33 H33A 110.00 no
N6 C33 H33B 110.00 no
C32 C33 H33B 110.00 no
N6 C33 H33A 110.00 no
H34A C34 H34B 108.00 no
C35 C34 H34B 110.00 no
N6 C34 H34A 110.00 no
C35 C34 H34A 110.00 no
N6 C34 H34B 110.00 no
C34 C35 H35B 109.00 no
C34 C35 H35A 109.00 no
N5 C35 H35A 109.00 no
H35A C35 H35B 108.00 no
N5 C35 H35B 109.00 no
H36A C36 H36B 109.00 no
H36A C36 H36C 109.00 no
N6 C36 H36A 109.00 no
H36B C36 H36C 109.00 no
N6 C36 H36C 110.00 no
N6 C36 H36B 110.00 no
N1 C1 C2 123.6(4) yes
C1 C2 C10 117.3(4) no
C1 C2 C3 120.7(4) no
C3 C2 C10 122.0(4) no
O3 C3 C2 122.4(4) yes
C2 C3 C9 116.5(4) no
O3 C3 C9 121.1(4) yes
C5 C4 C9 118.7(5) no
F1 C5 C6 116.1(3) yes
C4 C5 C6 125.3(4) no
F1 C5 C4 118.4(4) yes
N2 C6 C7 123.2(4) yes
N2 C6 C5 121.3(4) yes
C5 C6 C7 115.6(4) no
C6 C7 C8 121.3(4) no
O4 C7 C8 121.0(4) yes
O4 C7 C6 117.7(4) yes
N1 C8 C7 120.6(4) yes
N1 C8 C9 119.6(4) yes
C7 C8 C9 119.8(4) no
C3 C9 C4 121.1(4) no
C3 C9 C8 119.6(4) no
C4 C9 C8 119.3(4) no
O1 C10 O2 120.7(4) yes
O2 C10 C2 115.9(4) yes
O1 C10 C2 123.4(4) yes
O4 C11 C12 112.0(3) yes
C11 C12 C13 109.0(3) no
N1 C12 C13 111.4(3) yes
N1 C12 C11 108.5(3) yes
N2 C14 C15 111.7(3) yes
N3 C15 C14 110.0(4) yes
N3 C16 C17 111.0(3) yes
N2 C17 C16 110.0(4) yes
C2 C1 H1 118.00 no
N1 C1 H1 118.00 no
C9 C4 H4 121.00 no
C5 C4 H4 121.00 no
C12 C11 H11A 109.00 no
O4 C11 H11B 109.00 no
H11A C11 H11B 108.00 no
C12 C11 H11B 109.00 no
O4 C11 H11A 109.00 no
C13 C12 H12 109.00 no
C11 C12 H12 109.00 no
N1 C12 H12 109.00 no
H13A C13 H13B 109.00 no
H13A C13 H13C 110.00 no
C12 C13 H13B 109.00 no
C12 C13 H13A 110.00 no
C12 C13 H13C 109.00 no
H13B C13 H13C 109.00 no
C15 C14 H14A 109.00 no
H14A C14 H14B 108.00 no
N2 C14 H14B 109.00 no
N2 C14 H14A 109.00 no
C15 C14 H14B 109.00 no
H15A C15 H15B 108.00 no
C14 C15 H15A 110.00 no
N3 C15 H15A 110.00 no
C14 C15 H15B 110.00 no
N3 C15 H15B 110.00 no
C17 C16 H16A 109.00 no
N3 C16 H16B 109.00 no
N3 C16 H16A 110.00 no
H16A C16 H16B 108.00 no
C17 C16 H16B 109.00 no
N2 C17 H17A 110.00 no
C16 C17 H17A 110.00 no
N2 C17 H17B 110.00 no
C16 C17 H17B 110.00 no
H17A C17 H17B 108.00 no
N3 C18 H18B 109.00 no
H18B C18 H18C 109.00 no
H18A C18 H18B 110.00 no
N3 C18 H18A 109.00 no
N3 C18 H18C 109.00 no
H18A C18 H18C 110.00 no
N7 C37 C38 123.4(4) yes
C39 C38 C46 122.6(4) no
C37 C38 C46 117.6(4) no
C37 C38 C39 119.8(4) no
O11 C39 C45 120.4(4) yes
C38 C39 C45 117.2(4) no
O11 C39 C38 122.4(4) yes
C41 C40 C45 119.8(5) no
C40 C41 C42 123.7(4) no
F3 C41 C40 119.0(4) yes
F3 C41 C42 117.3(4) yes
N8 C42 C43 123.0(4) yes
C41 C42 C43 116.7(4) no
N8 C42 C41 120.3(4) yes
C42 C43 C44 121.6(5) no
O12 C43 C42 117.9(4) yes
O12 C43 C44 120.5(4) yes
N7 C44 C45 119.7(4) yes
C43 C44 C45 119.3(4) no
N7 C44 C43 121.0(4) yes
C39 C45 C40 121.4(4) no
C39 C45 C44 119.7(4) no
C40 C45 C44 118.9(4) no
O9 C46 C38 125.0(5) yes
O9 C46 O10 122.1(5) yes
O10 C46 C38 112.9(4) yes
O12 C47 C48 111.8(4) yes
C47 C48 C49 108.8(4) no
N7 C48 C49 113.1(3) yes
N7 C48 C47 107.1(3) yes
N8 C50 C51 111.4(3) yes
N9 C51 C50 109.2(4) yes
N9 C52 C53 109.7(3) yes
N8 C53 C52 112.2(4) yes
N7 C37 H37 118.00 no
C38 C37 H37 118.00 no
C41 C40 H40 120.00 no
C45 C40 H40 120.00 no
C48 C47 H47B 109.00 no
C48 C47 H47A 109.00 no
H47A C47 H47B 108.00 no
O12 C47 H47A 109.00 no
O12 C47 H47B 109.00 no
C49 C48 H48 109.00 no
C47 C48 H48 109.00 no
N7 C48 H48 109.00 no
H49A C49 H49C 109.00 no
C48 C49 H49C 109.00 no
C48 C49 H49A 110.00 no
C48 C49 H49B 110.00 no
H49B C49 H49C 109.00 no
H49A C49 H49B 109.00 no
C51 C50 H50A 109.00 no
C51 C50 H50B 109.00 no
H50A C50 H50B 108.00 no
N8 C50 H50B 109.00 no
N8 C50 H50A 109.00 no
H51A C51 H51B 108.00 no
C50 C51 H51B 110.00 no
C50 C51 H51A 110.00 no
N9 C51 H51B 110.00 no
N9 C51 H51A 110.00 no
N9 C52 H52B 110.00 no
C53 C52 H52B 110.00 no
C53 C52 H52A 110.00 no
H52A C52 H52B 108.00 no
N9 C52 H52A 110.00 no
C52 C53 H53B 109.00 no
N8 C53 H53A 109.00 no
H53A C53 H53B 108.00 no
N8 C53 H53B 109.00 no
C52 C53 H53A 109.00 no
H54B C54 H54C 109.00 no
N9 C54 H54A 109.00 no
N9 C54 H54C 109.00 no
H54A C54 H54C 110.00 no
H54A C54 H54B 110.00 no
N9 C54 H54B 109.00 no
N10 C55 C56 124.2(4) yes
C57 C56 C64 122.5(4) no
C55 C56 C57 120.2(4) no
C55 C56 C64 117.3(4) no
C56 C57 C63 117.0(4) no
O15 C57 C56 123.3(4) yes
O15 C57 C63 119.6(4) yes
C59 C58 C63 119.4(5) no
C58 C59 C60 124.0(4) no
F4 C59 C60 116.1(4) yes
F4 C59 C58 120.0(4) yes
C59 C60 C61 116.2(4) no
N11 C60 C59 120.4(4) yes
N11 C60 C61 123.4(5) yes
O16 C61 C62 122.5(4) yes
C60 C61 C62 120.8(4) no
O16 C61 C60 116.5(4) yes
N10 C62 C63 120.4(4) yes
C61 C62 C63 120.1(4) no
N10 C62 C61 119.4(4) yes
C58 C63 C62 119.5(4) no
C57 C63 C62 119.1(4) no
C57 C63 C58 121.4(4) no
O13 C64 C56 123.8(5) yes
O14 C64 C56 115.9(4) yes
O13 C64 O14 120.4(4) yes
O16 C65 C66 112.2(3) yes
N10 C66 C65 109.0(4) yes
N10 C66 C67 111.9(4) yes
C65 C66 C67 109.5(4) no
N11 C68 C69 110.6(4) yes
N12 C69 C68 109.3(4) yes
N12 C70 C71 110.2(3) yes
N11 C71 C70 110.5(4) yes
N10 C55 H55 118.00 no
C56 C55 H55 118.00 no
C59 C58 H58 120.00 no
C63 C58 H58 120.00 no
C66 C65 H65B 109.00 no
H65A C65 H65B 108.00 no
C66 C65 H65A 109.00 no
O16 C65 H65A 109.00 no
O16 C65 H65B 109.00 no
C65 C66 H66 109.00 no
N10 C66 H66 109.00 no
C67 C66 H66 109.00 no
C66 C67 H67A 110.00 no
H67A C67 H67C 109.00 no
H67B C67 H67C 109.00 no
H67A C67 H67B 109.00 no
C66 C67 H67B 109.00 no
C66 C67 H67C 110.00 no
C69 C68 H68B 109.00 no
N11 C68 H68B 110.00 no
H68A C68 H68B 108.00 no
N11 C68 H68A 110.00 no
C69 C68 H68A 110.00 no
H69A C69 H69B 108.00 no
N12 C69 H69A 110.00 no
N12 C69 H69B 110.00 no
C68 C69 H69A 110.00 no
C68 C69 H69B 110.00 no
C71 C70 H70A 110.00 no
C71 C70 H70B 110.00 no
H70A C70 H70B 108.00 no
N12 C70 H70B 110.00 no
N12 C70 H70A 110.00 no
H71A C71 H71B 108.00 no
C70 C71 H71A 109.00 no
N11 C71 H71A 110.00 no
N11 C71 H71B 110.00 no
C70 C71 H71B 110.00 no
N12 C72 H72C 109.00 no
N12 C72 H72A 109.00 no
N12 C72 H72B 109.00 no
H72A C72 H72C 109.00 no
H72A C72 H72B 109.00 no
H72B C72 H72C 110.00 no
N13 C73 C74 124.4(4) yes
C73 C74 C75 119.4(3) no
C73 C74 C82 117.7(4) no
C75 C74 C82 122.9(3) no
O19 C75 C74 121.6(3) yes
C74 C75 C81 115.4(3) no
O19 C75 C81 123.0(4) yes
C77 C76 C81 119.0(4) no
C76 C77 C78 124.5(4) no
F5 C77 C78 117.3(3) yes
F5 C77 C76 118.3(4) yes
C77 C78 C79 115.6(3) no
N14 C78 C77 120.2(3) yes
N14 C78 C79 124.2(3) yes
O20 C79 C78 116.9(3) yes
O20 C79 C80 121.4(3) yes
C78 C79 C80 121.7(3) no
N13 C80 C79 119.5(3) yes
N13 C80 C81 119.7(3) yes
C79 C80 C81 120.8(4) no
C75 C81 C80 121.6(4) no
C76 C81 C80 118.2(3) no
C75 C81 C76 120.2(3) no
O17 C82 O18 120.5(4) yes
O17 C82 C74 123.8(4) yes
O18 C82 C74 115.7(4) yes
O20 C83 C84 110.7(3) yes
N13 C84 C85 112.9(3) yes
C83 C84 C85 110.3(3) no
N13 C84 C83 106.5(3) yes
N14 C86 C87 112.8(3) yes
N15 C87 C86 110.3(4) yes
N15 C88 C89 110.7(3) yes
N14 C89 C88 111.2(4) yes
N13 C73 H73 118.00 no
C74 C73 H73 118.00 no
C77 C76 H76 120.00 no
C81 C76 H76 121.00 no
O20 C83 H83A 110.00 no
C84 C83 H83B 110.00 no
O20 C83 H83B 110.00 no
H83A C83 H83B 108.00 no
C84 C83 H83A 109.00 no
C85 C84 H84 109.00 no
N13 C84 H84 109.00 no
C83 C84 H84 109.00 no
H85A C85 H85B 110.00 no
C84 C85 H85C 109.00 no
C84 C85 H85A 109.00 no
C84 C85 H85B 109.00 no
H85B C85 H85C 109.00 no
H85A C85 H85C 110.00 no
N14 C86 H86A 109.00 no
H86A C86 H86B 108.00 no
C87 C86 H86B 109.00 no
N14 C86 H86B 109.00 no
C87 C86 H86A 109.00 no
N15 C87 H87B 110.00 no
N15 C87 H87A 110.00 no
C86 C87 H87A 110.00 no
C86 C87 H87B 110.00 no
H87A C87 H87B 108.00 no
C89 C88 H88B 110.00 no
H88A C88 H88B 108.00 no
C89 C88 H88A 109.00 no
N15 C88 H88A 109.00 no
N15 C88 H88B 110.00 no
N14 C89 H89A 109.00 no
C88 C89 H89A 109.00 no
C88 C89 H89B 109.00 no
H89A C89 H89B 108.00 no
N14 C89 H89B 109.00 no
H90A C90 H90B 110.00 no
N15 C90 H90C 109.00 no
H90A C90 H90C 109.00 no
H90B C90 H90C 109.00 no
N15 C90 H90B 110.00 no
N15 C90 H90A 109.00 no
N16 C91 C92 122.6(4) yes
C91 C92 C93 121.3(4) no
C91 C92 C100 117.4(4) no
C93 C92 C100 121.3(4) no
C92 C93 C99 115.5(4) no
O23 C93 C99 121.0(4) yes
O23 C93 C92 123.5(4) yes
C95 C94 C99 119.2(4) no
F6 C95 C96 117.7(3) yes
C94 C95 C96 123.4(4) no
F6 C95 C94 118.9(4) yes
N17 C96 C95 119.3(3) yes
N17 C96 C97 123.6(3) yes
C95 C96 C97 117.1(3) no
O24 C97 C96 118.3(3) yes
C96 C97 C98 121.6(3) no
O24 C97 C98 120.1(3) yes
N16 C98 C97 120.2(3) yes
N16 C98 C99 120.3(3) yes
C97 C98 C99 119.6(4) no
C94 C99 C98 119.3(4) no
C93 C99 C94 120.9(4) no
C93 C99 C98 119.8(4) no
O21 C100 C92 123.2(4) yes
O22 C100 C92 115.9(4) yes
O21 C100 O22 120.9(4) yes
O24 C101 C102 110.0(3) yes
N16 C102 C101 107.8(3) yes
N16 C102 C103 112.1(3) yes
C101 C102 C103 112.7(3) no
N17 C104 C105 112.1(3) yes
N18 C105 C104 109.6(3) yes
N18 C106 C107 110.7(3) yes
N17 C107 C106 111.0(4) yes
N16 C91 H91 119.00 no
C92 C91 H91 119.00 no
C95 C94 H94 120.00 no
C99 C94 H94 120.00 no
O24 C101 H10A 110.00 no
O24 C101 H10B 110.00 no
C102 C101 H10A 110.00 no
C102 C101 H10B 110.00 no
H10A C101 H10B 108.00 no
N16 C102 H102 108.00 no
C101 C102 H102 108.00 no
C103 C102 H102 108.00 no
C102 C103 H10C 109.00 no
C102 C103 H10D 109.00 no
C102 C103 H10E 110.00 no
H10C C103 H10D 109.00 no
H10C C103 H10E 109.00 no
H10D C103 H10E 110.00 no
N17 C104 H10F 109.00 no
N17 C104 H10G 109.00 no
C105 C104 H10F 109.00 no
C105 C104 H10G 109.00 no
H10F C104 H10G 108.00 no
N18 C105 H10H 110.00 no
N18 C105 H10I 110.00 no
C104 C105 H10H 110.00 no
C104 C105 H10I 110.00 no
H10H C105 H10I 108.00 no
N18 C106 H10J 110.00 no
N18 C106 H10K 109.00 no
C107 C106 H10J 110.00 no
C107 C106 H10K 109.00 no
H10J C106 H10K 108.00 no
N17 C107 H10L 109.00 no
N17 C107 H10M 110.00 no
C106 C107 H10L 109.00 no
C106 C107 H10M 109.00 no
H10L C107 H10M 108.00 no
N18 C108 H10N 109.00 no
N18 C108 H10O 110.00 no
N18 C108 H10P 110.00 no
H10N C108 H10O 109.00 no
H10N C108 H10P 109.00 no
H10O C108 H10P 109.00 no
O25 C109 O26 126.5(4) yes
O25 C109 C110 116.4(3) yes
O26 C109 C110 117.0(3) yes
O27 C110 O28 126.2(4) yes
O27 C110 C109 116.3(3) yes
O28 C110 C109 117.6(3) yes
O29 C111 O30 126.9(4) yes
O29 C111 C112 116.5(3) yes
O30 C111 C112 116.6(3) yes
O31 C112 O32 126.8(4) yes
O31 C112 C111 116.3(3) yes
O32 C112 C111 116.9(3) yes
O33 C113 O34 126.7(4) yes
O33 C113 C114 116.1(3) yes
O34 C113 C114 117.1(3) yes
O35 C114 O36 126.0(4) yes
O35 C114 C113 116.1(3) yes
O36 C114 C113 118.0(3) yes

loop_
_geom_bond_atom_site_label_1
_geom_bond_atom_site_label_2
_geom_bond_distance
_geom_bond_publ_flag
F2 C23 1.361(5) yes
F1 C5 1.375(5) yes
F3 C41 1.343(5) yes
F4 C59 1.357(5) yes
F5 C77 1.357(5) yes
O5A C28A 1.22(2) yes
O5B C28B 1.25(2) yes
F6 C95 1.349(5) yes
O6A C28A 1.32(3) yes
O6B C28B 1.34(3) yes
O7 C21 1.266(7) yes
O8 C25 1.358(5) yes
O8 C29 1.439(5) yes
O6A H6A 0.8400 no
O6B H6B 0.8400 no
O1 C10 1.223(5) yes
O2 C10 1.328(6) yes
O3 C3 1.285(6) yes
O4 C11 1.451(5) yes
O4 C7 1.362(5) yes
O2 H2 0.8400 no
O9 C46 1.191(7) yes
O10 C46 1.352(6) yes
O11 C39 1.277(6) yes
O12 C47 1.435(5) yes
O12 C43 1.380(6) yes
O10 H10 0.8400 no
O13 C64 1.204(6) yes
O14 C64 1.345(6) yes
O15 C57 1.289(6) yes
O16 C61 1.365(6) yes
O16 C65 1.439(5) yes
O14 H14 0.8400 no
O17 C82 1.209(5) yes
O18 C82 1.348(6) yes
O19 C75 1.261(5) yes
O20 C83 1.434(5) yes
O20 C79 1.377(5) yes
O18 H18 0.8400 no
N4 C26 1.388(6) yes
N4 C30 1.493(6) yes
N4 C19 1.345(6) yes
N5 C35 1.472(5) yes
N5 C24 1.402(5) yes
N5 C32 1.448(5) yes
N6 C33 1.493(5) yes
N6 C36 1.483(5) yes
N6 C34 1.514(5) yes
O21 C100 1.212(5) yes
O22 C100 1.339(6) yes
O23 C93 1.266(5) yes
O24 C97 1.371(5) yes
O24 C101 1.456(5) yes
N6 H6N 0.95(4) no
O22 H22O 0.8400 no
N1 C8 1.393(5) yes
N1 C1 1.338(5) yes
N1 C12 1.500(5) yes
N2 C6 1.391(5) yes
N2 C17 1.452(5) yes
N2 C14 1.467(5) yes
N3 C18 1.490(7) yes
N3 C16 1.506(5) yes
N3 C15 1.494(5) yes
O25 C109 1.260(5) yes
O26 C109 1.245(5) yes
O27 C110 1.260(5) yes
O28 C110 1.243(5) yes
N3 H3N 1.04(5) no
N7 C48 1.498(6) yes
N7 C37 1.336(6) yes
N7 C44 1.395(5) yes
N8 C53 1.450(6) yes
N8 C50 1.473(6) yes
N8 C42 1.379(6) yes
N9 C54 1.487(7) yes
N9 C51 1.502(6) yes
N9 C52 1.504(6) yes
O29 C111 1.256(5) yes
O30 C111 1.251(5) yes
O31 C112 1.263(5) yes
O32 C112 1.252(5) yes
N9 H9N 1.06(4) no
N10 C55 1.337(5) yes
N10 C66 1.504(6) yes
N10 C62 1.403(5) yes
N11 C71 1.428(5) yes
N11 C60 1.385(6) yes
N11 C68 1.469(6) yes
N12 C70 1.496(5) yes
N12 C72 1.478(7) yes
N12 C69 1.504(6) yes
O33 C113 1.263(5) yes
O34 C113 1.243(5) yes
O35 C114 1.270(5) yes
O36 C114 1.244(5) yes
N12 H12N 1.05(6) no
N13 C73 1.330(5) yes
N13 C80 1.403(5) yes
N13 C84 1.491(5) yes
N14 C89 1.466(5) yes
N14 C86 1.462(6) yes
N14 C78 1.383(5) yes
N15 C87 1.488(6) yes
N15 C90 1.487(7) yes
N15 C88 1.497(6) yes
N15 H15N 0.94(4) no
N16 C91 1.343(5) yes
N16 C98 1.386(5) yes
N16 C102 1.482(5) yes
N17 C96 1.405(5) yes
N17 C107 1.458(5) yes
N17 C104 1.445(5) yes
N18 C106 1.496(5) yes
N18 C108 1.489(6) yes
N18 C105 1.483(6) yes
C19 C20 1.384(9) no
C20 C28A 1.528(19) no
C20 C21 1.432(9) no
C20 C28B 1.51(2) no
C21 C27 1.455(7) no
C22 C27 1.394(7) no
C22 C23 1.356(7) no
C23 C24 1.420(6) no
C24 C25 1.376(6) no
C25 C26 1.429(6) no
C26 C27 1.413(7) no
C29 C30 1.506(7) no
C30 C31 1.524(7) no
C32 C33 1.526(7) no
C34 C35 1.511(7) no
N18 H18N 0.87(5) no
C19 H19A 0.9500 no
C22 H22 0.9500 no
C29 H29B 0.9900 no
C29 H29A 0.9900 no
C30 H30 1.0000 no
C31 H31A 0.9800 no
C31 H31B 0.9800 no
C31 H31C 0.9800 no
C32 H32B 0.9900 no
C32 H32A 0.9900 no
C33 H33B 0.9900 no
C33 H33A 0.9900 no
C34 H34A 0.9900 no
C34 H34B 0.9900 no
C35 H35B 0.9900 no
C35 H35A 0.9900 no
C36 H36A 0.9800 no
C36 H36B 0.9800 no
C36 H36C 0.9800 no
C1 C2 1.361(6) no
C2 C10 1.488(6) no
C2 C3 1.419(6) no
C3 C9 1.455(6) no
C4 C5 1.357(6) no
C4 C9 1.395(6) no
C5 C6 1.407(7) no
C6 C7 1.402(6) no
C7 C8 1.407(6) no
C8 C9 1.419(7) no
C11 C12 1.492(5) no
C12 C13 1.536(6) no
C14 C15 1.519(6) no
C16 C17 1.535(7) no
C1 H1 0.9500 no
C4 H4 0.9500 no
C11 H11A 0.9900 no
C11 H11B 0.9900 no
C12 H12 1.0000 no
C13 H13B 0.9800 no
C13 H13A 0.9800 no
C13 H13C 0.9800 no
C14 H14B 0.9900 no
C14 H14A 0.9900 no
C15 H15A 0.9900 no
C15 H15B 0.9900 no
C16 H16A 0.9900 no
C16 H16B 0.9900 no
C17 H17B 0.9900 no
C17 H17A 0.9900 no
C18 H18C 0.9800 no
C18 H18B 0.9800 no
C18 H18A 0.9800 no
C37 C38 1.388(7) no
C38 C39 1.419(6) no
C38 C46 1.492(7) no
C39 C45 1.445(6) no
C40 C41 1.351(6) no
C40 C45 1.400(6) no
C41 C42 1.419(7) no
C42 C43 1.381(6) no
C43 C44 1.415(6) no
C44 C45 1.423(7) no
C47 C48 1.519(6) no
C48 C49 1.499(6) no
C50 C51 1.511(7) no
C52 C53 1.520(7) no
C37 H37 0.9500 no
C40 H40 0.9500 no
C47 H47B 0.9900 no
C47 H47A 0.9900 no
C48 H48 1.0000 no
C49 H49C 0.9800 no
C49 H49B 0.9800 no
C49 H49A 0.9800 no
C50 H50B 0.9900 no
C50 H50A 0.9900 no
C51 H51B 0.9900 no
C51 H51A 0.9900 no
C52 H52B 0.9900 no
C52 H52A 0.9900 no
C53 H53A 0.9900 no
C53 H53B 0.9900 no
C54 H54B 0.9800 no
C54 H54C 0.9800 no
C54 H54A 0.9800 no
C55 C56 1.362(7) no
C56 C57 1.419(6) no
C56 C64 1.479(6) no
C57 C63 1.454(6) no
C58 C59 1.345(6) no
C58 C63 1.395(6) no
C59 C60 1.432(7) no
C60 C61 1.396(6) no
C61 C62 1.405(6) no
C62 C63 1.412(7) no
C65 C66 1.497(5) no
C66 C67 1.523(7) no
C68 C69 1.511(7) no
C70 C71 1.531(7) no
C55 H55 0.9500 no
C58 H58 0.9500 no
C65 H65B 0.9900 no
C65 H65A 0.9900 no
C66 H66 1.0000 no
C67 H67A 0.9800 no
C67 H67B 0.9800 no
C67 H67C 0.9800 no
C68 H68B 0.9900 no
C68 H68A 0.9900 no
C69 H69A 0.9900 no
C69 H69B 0.9900 no
C70 H70A 0.9900 no
C70 H70B 0.9900 no
C71 H71A 0.9900 no
C71 H71B 0.9900 no
C72 H72A 0.9800 no
C72 H72C 0.9800 no
C72 H72B 0.9800 no
C73 C74 1.389(5) no
C74 C75 1.446(6) no
C74 C82 1.474(5) no
C75 C81 1.449(5) no
C76 C81 1.420(6) no
C76 C77 1.368(6) no
C77 C78 1.419(6) no
C78 C79 1.393(6) no
C79 C80 1.407(5) no
C80 C81 1.403(5) no
C83 C84 1.502(6) no
C84 C85 1.509(6) no
C86 C87 1.502(7) no
C88 C89 1.527(7) no
C73 H73 0.9500 no
C76 H76 0.9500 no
C83 H83A 0.9900 no
C83 H83B 0.9900 no
C84 H84 1.0000 no
C85 H85C 0.9800 no
C85 H85B 0.9800 no
C85 H85A 0.9800 no
C86 H86B 0.9900 no
C86 H86A 0.9900 no
C87 H87A 0.9900 no
C87 H87B 0.9900 no
C88 H88B 0.9900 no
C88 H88A 0.9900 no
C89 H89B 0.9900 no
C89 H89A 0.9900 no
C90 H90C 0.9800 no
C90 H90B 0.9800 no
C90 H90A 0.9800 no
C91 C92 1.366(6) no
C92 C93 1.435(6) no
C92 C100 1.496(6) no
C93 C99 1.459(6) no
C94 C99 1.410(6) no
C94 C95 1.364(6) no
C95 C96 1.419(6) no
C96 C97 1.381(6) no
C97 C98 1.411(5) no
C98 C99 1.413(6) no
C101 C102 1.524(6) no
C102 C103 1.513(5) no
C104 C105 1.522(5) no
C106 C107 1.517(7) no
C91 H91 0.9500 no
C94 H94 0.9500 no
C101 H10B 0.9900 no
C101 H10A 0.9900 no
C102 H102 1.0000 no
C103 H10E 0.9800 no
C103 H10D 0.9800 no
C103 H10C 0.9800 no
C104 H10G 0.9900 no
C104 H10F 0.9900 no
C105 H10I 0.9900 no
C105 H10H 0.9900 no
C106 H10K 0.9900 no
C106 H10J 0.9900 no
C107 H10M 0.9900 no
C107 H10L 0.9900 no
C108 H10P 0.9800 no
C108 H10N 0.9800 no
C108 H10O 0.9800 no
C109 C110 1.557(6) no
C111 C112 1.560(6) no
C113 C114 1.564(6) no

loop_
_geom_contact_atom_site_label_1
_geom_contact_atom_site_label_2
_geom_contact_distance
_geom_contact_site_symmetry_2
_geom_contact_publ_flag
F1 N2 2.735(5) . no
F1 C17 2.833(6) . no
F1 F5 3.039(3) 1_565 no
F1 C74 3.341(4) 1_465 no
F1 C73 3.305(5) 1_465 no
F2 N5 2.736(5) . no
F2 F6 2.975(4) 1_455 no
F2 C85 3.329(4) 1_455 no
F2 C94 3.296(5) 1_455 no
F2 C35 2.904(6) . no
F3 C58 3.261(5) 1_544 no
F3 F4 3.126(3) 1_544 no
F3 C53 2.869(6) . no
F3 C31 3.324(6) 1_545 no
F3 N8 2.732(5) . no
F4 C71 2.819(6) . no
F4 N11 2.729(6) . no
F5 N14 2.737(4) . no
F5 C89 2.871(6) . no
F6 N17 2.736(4) . no
F6 C107 2.872(6) . no
F1 H17A 2.3300 . no
F2 H35B 2.5100 . no
F2 H94 2.6900 1_455 no
F2 H73 2.8500 1_455 no
F2 H85A 2.6500 1_455 no
F3 H31C 2.7000 1_545 no
F3 H53B 2.4200 . no
F3 H58 2.6300 1_544 no
F4 H71A 2.4800 . no
F4 H71B 2.8100 . no
F4 H13A 2.5200 1_655 no
F4 H1 2.6000 1_655 no
F5 H89B 2.3600 . no
F6 H10L 2.4200 . no
F6 H67A 2.7600 1_654 no
O1 C49 3.257(6) 1_366 no
O1 C41 3.287(5) 1_466 no
O2 C53 3.397(5) 1_466 no
O2 C52 3.188(5) 1_466 no
O2 C86 3.336(6) 1_465 no
O2 O3 2.547(4) . no
O3 O2 2.547(4) . no
O3 O47 2.865(5) 1_465 no
O4 N2 2.800(5) . no
O4 N1 2.817(4) . no
O4 C15 3.064(5) . no
O4 C14 2.807(5) . no
O5A C59 3.242(14) 1_554 no
O5A C67 3.053(14) 1_654 no
O5B C67 3.296(18) 1_654 no
O5B C71 3.399(11) 1_554 no
O5B C60 3.385(15) 1_554 no
O6A O7 2.778(17) . no
O6A C104 3.23(2) . no
O6A C60 3.313(15) 1_554 no
O6A C61 3.167(17) 1_554 no
O6B C104 3.248(19) . no
O6B O7 2.288(15) . no
O6B C61 3.311(18) 1_554 no
O6B O43 2.47(2) . no
O6B O44 3.236(19) . no
O7 C66 3.274(5) 1_554 no
O7 O6A 2.778(17) . no
O7 O43 2.761(8) . no
O7 O6B 2.288(15) . no
O8 N5 2.760(4) . no
O8 C32 2.796(5) . no
O8 C33 3.079(5) . no
O8 N4 2.830(5) . no
O9 C13 3.228(6) 1_744 no
O9 C16 3.293(5) 1_644 no
O10 O37 2.988(5) 1_644 no
O10 O11 2.500(4) . no
O10 C68 3.322(6) 1_644 no
O11 O10 2.500(4) . no
O11 C12 3.222(5) 1_644 no
O11 C65 3.343(6) 1_644 no
O12 C50 2.790(5) . no
O12 N7 2.833(5) . no
O12 N8 2.779(5) . no
O12 C51 3.076(5) . no
O14 O15 2.576(4) . no
O14 C50 3.306(6) 1_466 no
O15 O14 2.576(4) . no
O16 C69 3.263(5) . no
O16 N11 2.768(5) . no
O16 C68 2.885(5) . no
O16 N10 2.829(5) . no
O18 O19 2.569(4) . no
O18 C106 3.294(5) . no
O19 O18 2.569(4) . no
O19 O40 2.818(4) . no
O19 C101 3.329(5) . no
O20 C86 2.759(5) . no
O20 N14 2.798(4) . no
O20 N13 2.819(4) . no
O20 C87 2.992(5) . no
O21 C88 3.319(5) . no
O21 C85 3.378(6) 1_455 no
O21 C89 3.304(5) . no
O22 O23 2.567(4) . no
O22 C32 3.283(6) . no
O22 C88 3.372(5) . no
O23 C26 3.391(5) . no
O23 O22 2.567(4) . no
O23 C83 3.380(5) . no
O24 N16 2.794(4) . no
O24 C104 2.802(5) . no
O24 N17 2.810(4) . no
O24 C105 3.075(5) . no
O25 C70 3.128(5) . no
O25 C72 3.404(6) . no
O25 C71 3.364(5) . no
O25 N12 2.695(5) . no
O25 O28 2.693(4) . no
O26 O27 2.680(4) . no
O26 C11 3.379(6) 1_655 no
O27 O26 2.680(4) . no
O27 O39 2.758(4) . no
O28 C68 3.398(5) . no
O28 O38 2.798(4) . no
O28 N12 2.853(5) . no
O28 C69 2.988(5) . no
O28 O25 2.693(4) . no
O28 C72 3.342(6) . no
O29 C18 3.256(6) . no
O29 N3 2.707(4) . no
O29 O40 2.698(4) 1_565 no
O29 C16 3.233(5) . no
O29 O32 2.697(5) . no
O30 O31 2.689(4) . no
O30 N9 2.858(4) 1_565 no
O30 C54 3.382(6) 1_565 no
O30 C50 3.398(5) 1_565 no
O30 C51 3.030(5) 1_565 no
O30 O46 2.852(4) . no
O31 O42 2.746(4) . no
O31 C53 3.339(5) 1_565 no
O31 O30 2.689(4) . no
O31 C52 3.119(5) 1_565 no
O31 N9 2.741(5) 1_565 no
O32 C15 3.078(5) . no
O32 C18 3.239(6) . no
O32 N3 2.901(4) . no
O32 O29 2.697(5) . no
O32 O41 2.714(4) . no
O33 O43 2.683(8) . no
O33 C107 3.397(5) 1_455 no
O33 C106 3.152(5) 1_455 no
O33 N18 2.727(5) 1_455 no
O33 O36 2.705(4) . no
O34 O44 2.730(4) . no
O34 O35 2.690(5) . no
O35 O34 2.690(5) . no
O36 C105 3.069(5) 1_455 no
O36 O33 2.705(4) . no
O36 C108 3.232(5) 1_455 no
O36 N18 2.876(4) 1_455 no
O37 O26 2.700(4) 1_455 no
O37 O10 2.988(5) 1_466 no
O37 O38 2.884(5) . no
O38 O39 3.066(5) . no
O38 O37 2.884(5) . no
O38 O28 2.798(4) . no
O39 C29 3.150(5) . no
O39 C18 3.279(6) . no
O39 O38 3.066(5) . no
O39 C30 3.151(5) . no
O39 O27 2.758(4) . no
O40 O29 2.698(4) 1_545 no
O40 O19 2.818(4) . no
O40 C76 3.376(5) . no
O41 O46 2.818(5) 1_455 no
O41 O32 2.714(4) . no
O41 C36 3.412(5) . no
O41 O42 2.904(4) . no
O42 O31 2.746(4) . no
O42 O41 2.904(4) . no
O42 O15 2.820(5) 1_554 no
O43 O44 2.664(8) . no
O43 O7 2.761(8) . no
O43 O6B 2.47(2) . no
O43 O33 2.683(8) . no
O43 C54 2.996(9) . no
O44 O6B 3.236(19) . no
O44 O34 2.730(4) . no
O44 O43 2.664(8) . no
O44 O45 2.891(5) . no
O45 C47 3.328(6) . no
O45 O44 2.891(5) . no
O46 O30 2.852(4) . no
O47 C84 3.252(5) . no
O47 C72 3.418(6) . no
O1 H49A 2.3500 1_366 no
O1 H53B 2.5400 1_466 no
O1 H1 2.4500 . no
O2 H86B 2.7400 1_465 no
O2 H52A 2.3800 1_466 no
O3 H86A 2.8600 1_465 no
O3 H2 1.7700 . no
O3 H47B 2.4900 1_466 no
O3 H4 2.5600 . no
O4 H14B 2.3800 . no
O4 H15A 2.4600 . no
O5A H67C 2.7500 1_654 no
O5A H67A 2.6300 1_654 no
O5A H71A 2.5800 1_554 no
O5A H19A 2.2900 . no
O5B H67A 2.9100 1_654 no
O5B H19A 2.7300 . no
O5B H71A 2.6200 1_554 no
O6A H10G 2.6300 . no
O6B H10G 2.4600 . no
O7 H6A 1.9800 . no
O7 H66 2.4800 1_554 no
O7 H22 2.5400 . no
O7 H6B 1.5800 . no
O7 H10E 2.6800 . no
O8 H33B 2.4900 . no
O8 H32A 2.3700 . no
O9 H13C 2.7700 1_744 no
O9 H37 2.5100 . no
O9 H16B 2.5000 1_644 no
O9 H13A 2.9000 1_744 no
O10 H68B 2.5400 1_644 no
O11 H12 2.3700 1_644 no
O11 H10 1.7100 . no
O11 H40 2.5400 . no
O11 H65B 2.4500 1_644 no
O12 H51B 2.4900 . no
O12 H50A 2.3500 . no
O13 H55 2.4400 . no
O14 H50A 2.6000 1_466 no
O15 H58 2.5400 . no
O15 H14 1.8000 . no
O16 H68B 2.4400 . no
O16 H69A 2.7000 . no
O17 H73 2.4700 . no
O17 H10L 2.7600 . no
O18 H10K 2.4900 . no
O19 H10A 2.3900 . no
O19 H76 2.5900 . no
O19 H18 1.8000 . no
O20 H86A 2.3300 . no
O20 H87B 2.3800 . no
O21 H85B 2.4000 1_455 no
O21 H73 2.7200 1_455 no
O21 H88A 2.7500 . no
O21 H89B 2.6000 . no
O21 H91 2.4600 . no
O22 H88A 2.4100 . no
O22 H32A 2.6000 . no
O23 H30 2.6600 . no
O23 H22O 1.8400 . no
O23 H94 2.5700 . no
O23 H83B 2.4300 . no
O24 H10H 2.4700 . no
O24 H10E 2.7200 . no
O24 H10G 2.3600 . no
O25 H71B 2.7300 . no
O25 H12N 1.74(5) . no
O26 H11A 2.4300 1_655 no
O27 H18B 2.6900 . no
O28 H69B 2.5100 . no
O28 H68A 2.8400 . no
O28 H12N 2.15(5) . no
O28 H83A 2.4700 . no
O28 H72B 2.8900 . no
O29 H3N 1.76(5) . no
O30 H9N 2.11(4) 1_565 no
O30 H51A 2.5900 1_565 no
O30 H50B 2.8100 1_565 no
O31 H53A 2.6800 1_565 no
O31 H9N 1.80(4) 1_565 no
O31 H52B 2.8900 1_565 no
O32 H3N 2.31(5) . no
O32 H15B 2.5100 . no
O32 H18C 2.7100 . no
O33 H10M 2.7600 1_455 no
O33 H18N 1.90(5) 1_455 no
O34 H65A 2.6500 1_554 no
O36 H10I 2.5400 1_455 no
O36 H18N 2.40(5) 1_455 no
O36 H10P 2.7500 1_455 no
O37 H18A 2.6500 . no
O37 H15A 2.7300 . no
O37 H90C 2.8600 . no
O37 H33A 2.8700 . no
O38 H18A 2.8900 . no
O38 H87B 2.8800 . no
O38 H90C 2.8800 . no
O39 H30 2.4400 . no
O39 H29A 2.7200 . no
O39 H18C 2.6700 . no
O40 H76 2.4500 . no
O40 H102 2.8000 . no
O40 H10A 2.9000 . no
O41 H33B 2.7600 . no
O41 H36C 2.5100 . no
O41 H34B 2.8500 . no
O42 H14 2.7900 1_554 no
O43 H54B 2.8800 . no
O43 H6B 1.9900 . no
O43 H54A 2.8600 . no
O43 H54C 2.7400 . no
O43 H66 2.7500 1_554 no
O43 H6A 2.6500 . no
O43 H10E 2.6000 . no
O44 H54A 2.6500 . no
O44 H69A 2.5500 1_554 no
O44 H72C 2.7000 1_554 no
O45 H51B 2.6200 . no
O45 H10I 2.8300 . no
O45 H54A 2.7500 . no
O45 H72C 2.7300 1_554 no
O46 H51A 2.6600 1_565 no
O47 H84 2.2900 . no
N1 C39 3.437(5) 1_466 no
N1 O4 2.817(4) . no
N2 F1 2.735(5) . no
N2 N3 2.880(5) . no
N2 O4 2.800(5) . no
N3 N2 2.880(5) . no
N3 O32 2.901(4) . no
N3 O29 2.707(4) . no
N4 O8 2.830(5) . no
N5 O8 2.760(4) . no
N5 F2 2.736(5) . no
N5 N6 2.855(5) . no
N6 N5 2.855(5) . no
N6 O26 2.978(4) 1_455 no
N6 O27 2.684(4) 1_455 no
N7 O12 2.833(5) . no
N8 N9 2.874(5) . no
N8 F3 2.732(5) . no
N8 O12 2.779(5) . no
N9 O31 2.741(5) 1_545 no
N9 O30 2.858(4) 1_545 no
N9 N8 2.874(5) . no
N10 O16 2.829(5) . no
N11 N12 2.844(6) . no
N11 O16 2.768(5) . no
N11 F4 2.729(6) . no
N12 N11 2.844(6) . no
N12 O25 2.695(5) . no
N12 O28 2.853(5) . no
N13 O20 2.819(4) . no
N14 F5 2.737(4) . no
N14 O20 2.798(4) . no
N14 N15 2.889(5) . no
N15 N14 2.889(5) . no
N16 O24 2.794(4) . no
N17 O24 2.810(4) . no
N17 N18 2.855(5) . no
N17 F6 2.736(4) . no
N18 N17 2.855(5) . no
C1 C45 3.504(6) 1_466 no
C1 C40 3.469(5) 1_466 no
C2 C45 3.512(6) 1_466 no
C3 C78 3.568(6) 1_465 no
C3 C77 3.538(6) 1_465 no
C4 C80 3.486(6) 1_465 no
C4 C81 3.523(5) 1_465 no
C5 C74 3.511(5) 1_465 no
C5 C75 3.506(5) 1_465 no
C6 C75 3.513(6) 1_465 no
C7 C46 3.493(7) 1_466 no
C8 C39 3.551(6) 1_466 no
C8 C38 3.550(6) 1_466 no
C9 C76 3.577(6) 1_465 no
C9 C81 3.553(5) 1_465 no
C10 C41 3.441(6) 1_466 no
C10 C42 3.488(5) 1_466 no
C11 O40 3.273(5) 1_465 no
C11 O26 3.379(6) 1_455 no
C12 O11 3.222(5) 1_466 no
C13 O9 3.228(6) 1_366 no
C14 O4 2.807(5) . no
C14 O18 3.249(5) 1_465 no
C15 O4 3.064(5) . no
C15 O32 3.078(5) . no
C16 O9 3.293(5) 1_466 no
C16 O40 3.274(5) 1_565 no
C16 O29 3.233(5) . no
C17 F1 2.833(6) . no
C18 O29 3.256(6) . no
C18 O39 3.279(6) . no
C18 O32 3.239(6) . no
C19 C94 3.199(6) . no
C19 C95 3.457(7) . no
C20 C62 3.592(7) 1_554 no
C20 C95 3.509(7) . no
C20 C94 3.532(7) . no
C20 C63 3.488(7) 1_554 no
C21 C98 3.505(7) . no
C21 C55 3.519(7) 1_554 no
C22 F6 3.304(6) 1_455 no
C23 C64 3.574(6) 1_554 no
C23 O13 3.247(6) 1_554 no
C24 C64 3.533(5) 1_554 no
C26 O23 3.391(5) . no
C26 C93 3.331(6) . no
C27 C55 3.534(6) 1_554 no
C27 C56 3.448(6) 1_554 no
C27 C93 3.571(6) . no
C28A C95 3.547(17) . no
C28A C60 3.444(16) 1_554 no
C28A C61 3.537(18) 1_554 no
C28A C96 3.510(19) . no
C28A C59 3.464(18) 1_554 no
C28B C96 3.37(2) . no
C28B C61 3.448(17) 1_554 no
C28B C62 3.58(2) 1_554 no
C28B C60 3.582(17) 1_554 no
C28B C104 3.52(3) . no
C29 O39 3.150(5) . no
C30 O39 3.151(5) . no
C31 F3 3.324(6) 1_565 no
C31 O13 3.217(7) 1_654 no
C32 O22 3.283(6) . no
C32 O8 2.796(5) . no
C33 O8 3.079(5) . no
C33 O26 3.055(5) 1_455 no
C34 O27 3.208(5) 1_455 no
C35 C85 3.597(6) 1_455 no
C35 F2 2.904(6) . no
C35 O27 3.391(5) 1_455 no
C36 O46 3.412(5) 1_455 no
C36 O41 3.412(5) . no
C36 O27 3.355(5) 1_455 no
C36 O26 3.412(5) 1_455 no
C37 C58 3.430(6) 1_644 no
C38 C8 3.550(6) 1_644 no
C38 C63 3.566(5) 1_644 no
C39 C63 3.580(5) 1_644 no
C39 N1 3.437(5) 1_644 no
C39 C62 3.354(6) 1_644 no
C39 C8 3.551(6) 1_644 no
C40 C55 3.403(6) 1_644 no
C40 C56 3.542(6) 1_644 no
C40 F4 3.174(5) 1_544 no
C40 C1 3.469(5) 1_644 no
C41 C10 3.441(6) 1_644 no
C41 O1 3.287(5) 1_644 no
C41 C64 3.544(6) 1_644 no
C42 C10 3.488(5) 1_644 no
C42 C64 3.482(6) 1_644 no
C44 C57 3.366(6) 1_644 no
C45 C56 3.557(5) 1_644 no
C45 C2 3.512(6) 1_644 no
C45 C57 3.558(5) 1_644 no
C45 C1 3.504(6) 1_644 no
C46 C7 3.493(7) 1_644 no
C46 C60 3.530(7) 1_644 no
C47 O45 3.328(6) . no
C49 O1 3.257(6) 1_744 no
C50 O12 2.790(5) . no
C50 O14 3.306(6) 1_644 no
C50 O30 3.398(5) 1_545 no
C51 O30 3.030(5) 1_545 no
C51 O12 3.076(5) . no
C52 O31 3.119(5) 1_545 no
C52 O2 3.188(5) 1_644 no
C53 O31 3.339(5) 1_545 no
C53 F3 2.869(6) . no
C53 O2 3.397(5) 1_644 no
C54 O30 3.382(6) 1_545 no
C54 O43 2.996(9) . no
C55 C40 3.403(6) 1_466 no
C56 C40 3.542(6) 1_466 no
C56 C45 3.557(5) 1_466 no
C57 C45 3.558(5) 1_466 no
C57 C44 3.366(6) 1_466 no
C58 C37 3.430(6) 1_466 no
C60 C46 3.530(7) 1_466 no
C62 C39 3.354(6) 1_466 no
C63 C38 3.566(5) 1_466 no
C63 C39 3.580(5) 1_466 no
C64 C41 3.544(6) 1_466 no
C64 C42 3.482(6) 1_466 no
C65 O11 3.343(6) 1_466 no
C68 O16 2.885(5) . no
C68 O10 3.322(6) 1_466 no
C68 O28 3.398(5) . no
C69 O16 3.263(5) . no
C69 O28 2.988(5) . no
C70 O25 3.128(5) . no
C71 F4 2.819(6) . no
C71 O25 3.364(5) . no
C72 O25 3.404(6) . no
C72 O47 3.418(6) . no
C72 O28 3.342(6) . no
C76 O40 3.376(5) . no
C76 C91 3.559(5) . no
C78 C100 3.559(5) . no
C80 C93 3.586(5) . no
C82 C95 3.548(6) . no
C83 O23 3.380(5) . no
C84 O47 3.252(5) . no
C86 O20 2.759(5) . no
C87 O20 2.992(5) . no
C88 O21 3.319(5) . no
C88 O22 3.372(5) . no
C89 F5 2.871(6) . no
C89 O21 3.304(5) . no
C90 O25 3.385(6) 1_455 no
C91 C76 3.559(5) . no
C91 O17 3.411(5) 1_455 no
C93 C27 3.571(6) . no
C93 C80 3.586(5) . no
C93 C26 3.331(6) . no
C94 C20 3.532(7) . no
C94 C19 3.199(6) . no
C95 C19 3.457(7) . no
C95 C82 3.548(6) . no
C95 C20 3.509(7) . no
C95 C28A 3.547(17) . no
C96 C28B 3.37(2) . no
C96 C28A 3.510(19) . no
C98 C21 3.505(7) . no
C100 C78 3.559(5) . no
C1 H13C 2.8800 . no
C1 H13A 2.7400 . no
C101 O19 3.329(5) . no
C101 O30 3.326(5) 1_545 no
C103 C106 3.512(6) 1_455 no
C103 O17 3.338(5) 1_455 no
C3 H2 2.3100 . no
C104 O6B 3.248(19) . no
C104 O24 2.802(5) . no
C104 O6A 3.23(2) . no
C104 C28B 3.52(3) . no
C105 O24 3.075(5) . no
C5 H17A 2.7100 . no
C106 O18 3.294(5) . no
C107 F6 2.872(6) . no
C7 H14B 2.7400 . no
C8 H11B 2.9200 . no
C10 H53B 3.0000 1_466 no
C10 H49A 2.9400 1_366 no
C11 H36A 2.9200 . no
C13 H1 2.5200 . no
C13 H16A 3.0800 1_455 no
C13 H71B 3.0500 1_455 no
C14 H18 2.9700 1_465 no
C16 H13C 2.9400 1_655 no
C19 H31A 2.6900 . no
C19 H31C 2.9400 . no
C21 H6A 2.3400 . no
C21 H6B 2.3100 . no
C23 H35B 2.7700 . no
C25 H32A 2.7400 . no
C25 H30 3.0200 . no
C26 H29B 2.9000 . no
C28B H10G 2.9700 . no
C31 H53A 2.9900 1_565 no
C31 H19A 2.5200 . no
C35 H85A 2.9900 1_455 no
C37 H49C 2.9000 . no
C37 H49A 2.7100 . no
C39 H10 2.2500 . no
C41 H53B 2.7200 . no
C43 H50A 2.7400 . no
C44 H47B 2.8700 . no
C49 H37 2.5200 . no
C49 H89A 2.7700 1_654 no
C53 H31C 3.0500 1_545 no
C55 H67A 2.7300 . no
C55 H67C 2.9600 . no
C57 H14 2.3200 . no
C59 H71A 2.7300 . no
C61 H68B 2.7800 . no
C62 H65B 2.9500 . no
C67 H71A 3.0800 1_455 no
C67 H55 2.5500 . no
C69 H87A 3.0300 . no
C73 H85A 2.8300 . no
C73 H85B 2.7400 . no
C75 H18 2.3300 . no
C77 H89B 2.7200 . no
C79 H84 3.0200 . no
C79 H86A 2.7300 . no
C80 H83B 2.8600 . no
C85 H73 2.4700 . no
C91 H10C 2.9500 . no
C93 H22O 2.3500 . no
C95 H10L 2.7100 . no
C97 H10G 2.7200 . no
C98 H10A 2.8300 . no
C100 H88A 2.9200 . no
C103 H10J 2.7700 1_455 no
C109 H12N 2.55(5) . no
C109 H11A 2.8500 1_655 no
C110 H12N 2.72(5) . no
C110 H83A 3.0300 . no
C111 H9N 2.70(4) 1_565 no
C111 H3N 2.63(5) . no
C112 H9N 2.58(4) 1_565 no
C112 H3N 2.86(5) . no
C113 H18N 2.79(5) 1_455 no
C113 H65A 2.9200 1_554 no
C114 H18N 2.98(5) 1_455 no
H1 F4 2.6000 1_455 no
H1 H13A 2.1100 . no
H1 H13C 2.5800 . no
H1 C13 2.5200 . no
H1 O1 2.4500 . no
H2 O3 1.7700 . no
H2 C3 2.3100 . no
H2 C86 3.0700 1_465 no
H3N H14A 2.5400 . no
H3N H17B 2.5100 . no
H3N O32 2.31(5) . no
H3N O29 1.76(5) . no
H3N C111 2.63(5) . no
H3N C112 2.86(5) . no
H4 O47 2.5500 1_465 no
H4 O3 2.5600 . no
H6A O43 2.6500 . no
H6A C21 2.3400 . no
H6A O7 1.9800 . no
H6B O7 1.5800 . no
H6B O43 1.9900 . no
H6B C21 2.3100 . no
H6N C109 2.97(4) 1_455 no
H6N O27 1.77(4) 1_455 no
H6N H35A 2.4000 . no
H6N C110 2.70(4) 1_455 no
H6N O26 2.43(4) 1_455 no
H6N H32B 2.4500 . no
H9N O31 1.80(4) 1_545 no
H9N O30 2.11(4) 1_545 no
H9N C112 2.58(4) 1_545 no
H9N C111 2.70(4) 1_545 no
H9N H50B 2.4500 . no
H9N H53A 2.4800 . no
H10 O11 1.7100 . no
H10 C39 2.2500 . no
H10A O40 2.9000 . no
H10A O19 2.3900 . no
H10A C98 2.8300 . no
H10B O29 2.9000 1_545 no
H10B H10D 2.5200 . no
H10B H54B 2.5900 . no
H10B O30 2.3600 1_545 no
H10B C111 2.7500 1_545 no
H10C O17 2.3800 1_455 no
H10C C91 2.9500 . no
H10D H10B 2.5200 . no
H10D H10J 2.2800 1_455 no
H10D C106 3.0900 1_455 no
H10E O43 2.6000 . no
H10E O7 2.6800 . no
H10E O24 2.7200 . no
H10F H18N 2.4800 . no
H10G O6B 2.4600 . no
H10G C97 2.7200 . no
H10G O24 2.3600 . no
H10G C28B 2.9700 . no
H10G O6A 2.6300 . no
H10H O24 2.4700 . no
H10H H10K 2.5200 . no
H10H H51A 2.5900 . no
H10H H10N 2.4900 . no
H10I H10P 2.4300 . no
H10I O45 2.8300 . no
H10J H10O 2.4600 . no
H10K O18 2.4900 . no
H10K H10N 2.4800 . no
H10K H10H 2.5200 . no
H10L O17 2.7600 . no
H10L F6 2.4200 . no
H10L C95 2.7100 . no
H10M H18N 2.4100 . no
H10M H67A 2.5200 1_654 no
H10M C67 2.9200 1_654 no
H10N H10H 2.4900 . no
H10N H10K 2.4800 . no
H10O H10J 2.4600 . no
H10P H47A 2.4300 . no
H10P H10I 2.4300 . no
H11A C109 2.8500 1_455 no
H11A H36A 2.3800 . no
H11A O26 2.4300 1_455 no
H11A H13B 2.4100 . no
H11B O40 2.2900 1_465 no
H11B H13C 2.5000 . no
H11B C8 2.9200 . no
H12 O11 2.3700 1_466 no
H12N C110 2.72(5) . no
H12N O25 1.74(5) . no
H12N H71B 2.5600 . no
H12N H68A 2.5400 . no
H12N C109 2.55(5) . no
H12N O28 2.15(5) . no
H13A O9 2.9000 1_366 no
H13A H71B 2.5100 1_455 no
H13A F4 2.5200 1_455 no
H13A H1 2.1100 . no
H13A C1 2.7400 . no
H13B H11A 2.4100 . no
H13B H68A 2.5700 1_455 no
H13C H11B 2.5000 . no
H13C H1 2.5800 . no
H13C O9 2.7700 1_366 no
H13C C1 2.8800 . no
H13C H16A 2.3800 1_455 no
H13C C16 2.9400 1_455 no
H14 C57 2.3200 . no
H14 O15 1.8000 . no
H14A H3N 2.5400 . no
H14A O18 2.5700 1_465 no
H14A H17B 2.5200 . no
H14A H18 2.4800 1_465 no
H14B C7 2.7400 . no
H14B O4 2.3800 . no
H14B O19 2.7800 1_465 no
H15A O4 2.4600 . no
H15A H18A 2.4500 . no
H15A O37 2.7300 . no
H15A H16B 2.5500 . no
H15B H18C 2.4900 . no
H15B O32 2.5100 . no
H15N H86B 2.5900 . no
H16A C13 3.0800 1_655 no
H16A H18B 2.4300 . no
H16A O40 2.4700 1_565 no
H16A H13C 2.3800 1_655 no
H16B O9 2.5000 1_466 no
H16B H15A 2.5500 . no
H16B H18A 2.4800 . no
H17A C5 2.7100 . no
H17A F1 2.3300 . no
H17B H3N 2.5100 . no
H17B H14A 2.5200 . no
H18 C75 2.3300 . no
H18 O19 1.8000 . no
H18A O38 2.8900 . no
H18A H16B 2.4800 . no
H18A O37 2.6500 . no
H18A H15A 2.4500 . no
H18B O27 2.6900 . no
H18B H16A 2.4300 . no
H18C O32 2.7100 . no
H18C H15B 2.4900 . no
H18C O39 2.6700 . no
H18N H10F 2.4800 . no
H18N H10M 2.4100 . no
H19A H31A 2.0900 . no
H19A O5A 2.2900 . no
H19A H31C 2.5700 . no
H19A O5B 2.7300 . no
H19A C31 2.5200 . no
H22 F6 2.6900 1_455 no
H22 O7 2.5400 . no
H22O C93 2.3500 . no
H22O H83B 2.4100 . no
H22O O23 1.8400 . no
H29A H31B 2.4300 . no
H29A O39 2.7200 . no
H29B O15 2.8400 1_554 no
H29B C26 2.9000 . no
H29B H31C 2.4900 . no
H30 C25 3.0200 . no
H30 O39 2.4400 . no
H30 O23 2.6600 . no
H31A C19 2.6900 . no
H31A H19A 2.0900 . no
H31A O13 2.3900 1_654 no
H31B H29A 2.4300 . no
H31C F3 2.7000 1_565 no
H31C H53A 2.3000 1_565 no
H31C C53 3.0500 1_565 no
H31C H19A 2.5700 . no
H31C H29B 2.4900 . no
H31C C19 2.9400 . no
H32A C25 2.7400 . no
H32A O8 2.3700 . no
H32A O22 2.6000 . no
H32B H85C 2.5000 1_455 no
H32B H6N 2.4500 . no
H32B O26 2.9000 1_455 no
H32B C85 3.0800 1_455 no
H33A O26 2.5400 1_455 no
H33A O37 2.8700 . no
H33A H36A 2.4900 . no
H33B H34B 2.4700 . no
H33B O41 2.7600 . no
H33B H36C 2.5400 . no
H33B O8 2.4900 . no
H34A H36B 2.4100 . no
H34B O14 2.8400 1_554 no
H34B O41 2.8500 . no
H34B H33B 2.4700 . no
H34B H36C 2.5700 . no
H35A H85A 2.2400 1_455 no
H35A C85 2.8600 1_455 no
H35A O27 2.7400 1_455 no
H35A H6N 2.4000 . no
H35A O39 2.9000 1_455 no
H35B O13 2.5400 1_554 no
H35B C23 2.7700 . no
H35B F2 2.5100 . no
H36A C11 2.9200 . no
H36A O26 2.9100 1_455 no
H36A H33A 2.4900 . no
H36A H11A 2.3800 . no
H36B H34A 2.4100 . no
H36C H34B 2.5700 . no
H36C H33B 2.5400 . no
H36C O46 2.6200 1_455 no
H36C O41 2.5100 . no
H37 C49 2.5200 . no
H37 O9 2.5100 . no
H37 H49C 2.5900 . no
H37 H49A 2.0900 . no
H40 F4 2.5200 1_544 no
H40 O11 2.5400 . no
H47A H10P 2.4300 . no
H47A H49B 2.3900 . no
H47B C44 2.8700 . no
H47B H49C 2.4800 . no
H47B O3 2.4900 1_644 no
H49A C10 2.9400 1_744 no
H49A H37 2.0900 . no
H49A C37 2.7100 . no
H49A O1 2.3500 1_744 no
H49B H89A 2.5600 1_654 no
H49B H47A 2.3900 . no
H49C C37 2.9000 . no
H49C H89A 2.4400 1_654 no
H49C H47B 2.4800 . no
H49C H37 2.5900 . no
H50A C43 2.7400 . no
H50A O12 2.3500 . no
H50A O14 2.6000 1_644 no
H50B H53A 2.5600 . no
H50B O30 2.8100 1_545 no
H50B H9N 2.4500 . no
H51A O30 2.5900 1_545 no
H51A H54B 2.4500 . no
H51A H10H 2.5900 . no
H51B O45 2.6200 . no
H51B H52A 2.5000 . no
H51B O12 2.4900 . no
H51B H54A 2.5200 . no
H52A H54A 2.4900 . no
H52A O2 2.3800 1_644 no
H52A H51B 2.5000 . no
H52B H54C 2.4700 . no
H52B O31 2.8900 1_545 no
H53A H31C 2.3000 1_545 no
H53A H50B 2.5600 . no
H53A C31 2.9900 1_545 no
H53A O31 2.6800 1_545 no
H53A H9N 2.4800 . no
H53B O1 2.5400 1_644 no
H53B C10 3.0000 1_644 no
H53B C41 2.7200 . no
H53B F3 2.4200 . no
H54A O43 2.8600 . no
H54A H52A 2.4900 . no
H54A H51B 2.5200 . no
H54A O45 2.7500 . no
H54A O44 2.6500 . no
H54B H10B 2.5900 . no
H54B H51A 2.4500 . no
H54B O43 2.8800 . no
H54C H52B 2.4700 . no
H54C O43 2.7400 . no
H55 C67 2.5500 . no
H55 H67A 2.1000 . no
H55 O13 2.4400 . no
H58 O15 2.5400 . no
H65A H67B 2.4200 . no
H65B O11 2.4500 1_466 no
H65B H67C 2.4900 . no
H65B C62 2.9500 . no
H67A C55 2.7300 . no
H67A H55 2.1000 . no
H67B H65A 2.4200 . no
H67C C55 2.9600 . no
H67C H65B 2.4900 . no
H67C H71A 2.3700 1_455 no
H68A H13B 2.5700 1_655 no
H68A O28 2.8400 . no
H68A H12N 2.5400 . no
H68B O16 2.4400 . no
H68B O10 2.5400 1_466 no
H68B C61 2.7800 . no
H69A H70B 2.4800 . no
H69A O16 2.7000 . no
H69A H87A 2.5800 . no
H69A H72C 2.4700 . no
H69B O28 2.5100 . no
H69B H87A 2.6000 . no
H69B H72B 2.4500 . no
H70A H72A 2.4300 . no
H70B H69A 2.4800 . no
H70B H72C 2.5000 . no
H71A C59 2.7300 . no
H71A F4 2.4800 . no
H71B H13A 2.5100 1_655 no
H71B O25 2.7300 . no
H71B C13 3.0500 1_655 no
H71B F4 2.8100 . no
H71B H12N 2.5600 . no
H72A H70A 2.4300 . no
H72B H69B 2.4500 . no
H72B O28 2.8900 . no
H72B H83A 2.4900 . no
H72C H69A 2.4700 . no
H72C H70B 2.5000 . no
H73 C85 2.4700 . no
H73 H85A 2.4500 . no
H73 O17 2.4700 . no
H73 H85B 2.1200 . no
H76 O40 2.4500 . no
H76 O19 2.5900 . no
H83A H72B 2.4900 . no
H83A C110 3.0300 . no
H83A O28 2.4700 . no
H83A H85C 2.3900 . no
H83B H85A 2.5600 . no
H83B O23 2.4300 . no
H83B H22O 2.4100 . no
H83B C80 2.8600 . no
H84 O47 2.2900 . no
H84 C79 3.0200 . no
H85A H83B 2.5600 . no
H85A H73 2.4500 . no
H85A C73 2.8300 . no
H85B C73 2.7400 . no
H85B H73 2.1200 . no
H85C H83A 2.3900 . no
H86A C79 2.7300 . no
H86A O20 2.3300 . no
H86B H15N 2.5900 . no
H86B H89A 2.5300 . no
H87A H69B 2.6000 . no
H87A H69A 2.5800 . no
H87A H90A 2.4200 . no
H87A C69 3.0300 . no
H87B H88A 2.5500 . no
H87B H90C 2.5400 . no
H87B O20 2.3800 . no
H87B O38 2.8800 . no
H88A O21 2.7500 . no
H88A C100 2.9200 . no
H88A O22 2.4100 . no
H88A H90C 2.4300 . no
H88A H87B 2.5500 . no
H88B H84 2.6000 1_455 no
H88B H90B 2.5000 . no
H89A H86B 2.5300 . no
H89B C77 2.7200 . no
H89B O21 2.6000 . no
H89B F5 2.3600 . no
H90A H87A 2.4200 . no
H90B C109 3.0700 1_455 no
H90B O25 2.6600 1_455 no
H90B H88B 2.5000 . no
H90C H87B 2.5400 . no
H90C H88A 2.4300 . no
H90C O37 2.8600 . no
H90C O38 2.8800 . no
H91 H102 2.3800 . no
H91 O21 2.4600 . no
H91 O17 2.7200 1_455 no
H94 O23 2.5700 . no
H102 O40 2.8000 . no
H102 H91 2.3800 . no

loop_
_geom_hbond_atom_site_label_D
_geom_hbond_atom_site_label_H
_geom_hbond_atom_site_label_A
_geom_hbond_distance_DH
_geom_hbond_distance_HA
_geom_hbond_distance_DA
_geom_hbond_angle_DHA
_geom_hbond_site_symmetry_A
_geom_hbond_publ_flag
O2 H2 O3 0.8400 1.7700 2.547(4) 153.00 . yes
N3 H3N O29 1.04(5) 1.76(5) 2.707(4) 151(4) . yes
N3 H3N O32 1.04(5) 2.31(5) 2.901(4) 115(4) . yes
O6A H6A O7 0.8400 1.9800 2.778(17) 158.00 . yes
N6 H6N O26 0.95(4) 2.43(4) 2.978(4) 117(3) 1_455 yes
N6 H6N O27 0.95(4) 1.77(4) 2.684(4) 160(4) 1_455 yes
N9 H9N O30 1.06(4) 2.11(4) 2.858(4) 125(3) 1_545 yes
N9 H9N O31 1.06(4) 1.80(4) 2.741(5) 147(3) 1_545 yes
O10 H10 O11 0.8400 1.7100 2.500(4) 156.00 . yes
N12 H12N O25 1.05(6) 1.74(5) 2.695(5) 150(4) . yes
N12 H12N O28 1.05(6) 2.15(5) 2.853(5) 123(4) . yes
O14 H14 O15 0.8400 1.8000 2.576(4) 153.00 . yes
O18 H18 O19 0.8400 1.8000 2.569(4) 152.00 . yes
O22 H22O O23 0.8400 1.8400 2.567(4) 143.00 . yes
C1 H1 O1 0.9500 2.4500 2.792(5) 101.00 . yes
C4 H4 O47 0.9500 2.5500 3.472(6) 164.00 1_465 yes
C101 H10A O19 0.9900 2.3900 3.329(5) 159.00 . yes
C101 H10B O30 0.9900 2.3600 3.326(5) 166.00 1_545 yes
C103 H10C O17 0.9800 2.3800 3.338(5) 167.00 1_455 yes
C103 H10E O43 0.9800 2.6000 3.481(8) 150.00 . yes
C104 H10G O24 0.9900 2.3600 2.802(5) 106.00 . yes
C105 H10H O24 0.9900 2.4700 3.075(5) 119.00 . yes
C106 H10K O18 0.9900 2.4900 3.294(5) 139.00 . yes
C107 H10L F6 0.9900 2.4200 2.872(6) 107.00 . yes
C11 H11A O26 0.9900 2.4300 3.379(6) 160.00 1_455 yes
C11 H11B O40 0.9900 2.2900 3.273(5) 170.00 1_465 yes
C12 H12 O11 1.0000 2.3700 3.222(5) 143.00 1_466 yes
C13 H13A F4 0.9800 2.5200 3.487(4) 168.00 1_455 yes
C14 H14A O18 0.9900 2.5700 3.249(5) 126.00 1_465 yes
C14 H14B O4 0.9900 2.3800 2.807(5) 105.00 . yes
C15 H15A O4 0.9900 2.4600 3.064(5) 119.00 . yes
C15 H15B O32 0.9900 2.5100 3.078(5) 116.00 . yes
C16 H16A O40 0.9900 2.4700 3.274(5) 138.00 1_565 yes
C16 H16B O9 0.9900 2.5000 3.293(5) 137.00 1_466 yes
C17 H17A F1 0.9900 2.3300 2.833(6) 111.00 . yes
C19 H19A O5A 0.9500 2.2900 2.733(14) 107.00 . yes
C30 H30 O39 1.0000 2.4400 3.151(5) 128.00 . yes
C31 H31A O13 0.9800 2.3900 3.217(7) 141.00 1_654 yes
C32 H32A O8 0.9900 2.3700 2.796(5) 105.00 . yes
C32 H32A O22 0.9900 2.6000 3.283(6) 127.00 . yes
C33 H33A O26 0.9900 2.5400 3.055(5) 113.00 1_455 yes
C33 H33B O8 0.9900 2.4900 3.079(5) 118.00 . yes
C35 H35B F2 0.9900 2.5100 2.904(6) 103.00 . yes
C35 H35B O13 0.9900 2.5400 3.424(5) 148.00 1_554 yes
C36 H36C O41 0.9800 2.5100 3.412(5) 152.00 . yes
C37 H37 O9 0.9500 2.5100 2.831(6) 100.00 . yes
C40 H40 F4 0.9500 2.5200 3.174(5) 126.00 1_544 yes
C47 H47B O3 0.9900 2.4900 3.448(5) 163.00 1_644 yes
C49 H49A O1 0.9800 2.3500 3.257(6) 154.00 1_744 yes
C50 H50A O12 0.9900 2.3500 2.790(5) 106.00 . yes
C51 H51A O30 0.9900 2.5900 3.030(5) 107.00 1_545 yes
C51 H51B O12 0.9900 2.4900 3.076(5) 118.00 . yes
C52 H52A O2 0.9900 2.3800 3.188(5) 139.00 1_644 yes
C53 H53B F3 0.9900 2.4200 2.869(6) 107.00 . yes
C53 H53B O1 0.9900 2.5400 3.458(5) 154.00 1_644 yes
C55 H55 O13 0.9500 2.4400 2.781(6) 101.00 . yes
C65 H65B O11 0.9900 2.4500 3.343(6) 149.00 1_466 yes
C68 H68B O10 0.9900 2.5400 3.322(6) 136.00 1_466 yes
C68 H68B O16 0.9900 2.4400 2.885(5) 107.00 . yes
C69 H69B O28 0.9900 2.5100 2.988(5) 109.00 . yes
C71 H71A F4 0.9900 2.4800 2.819(6) 100.00 . yes
C73 H73 O17 0.9500 2.4700 2.802(5) 100.00 . yes
C76 H76 O40 0.9500 2.4500 3.376(5) 164.00 . yes
C83 H83A O28 0.9900 2.4700 3.431(5) 164.00 . yes
C83 H83B O23 0.9900 2.4300 3.380(5) 160.00 . yes
C84 H84 O47 1.0000 2.2900 3.252(5) 161.00 . yes
C86 H86A O20 0.9900 2.3300 2.759(5) 105.00 . yes
C87 H87B O20 0.9900 2.3800 2.992(5) 120.00 . yes
C88 H88A O22 0.9900 2.4100 3.372(5) 163.00 . yes
C89 H89B F5 0.9900 2.3600 2.871(6) 112.00 . yes
C91 H91 O21 0.9500 2.4600 2.794(5) 100.00 . yes

loop_
_geom_torsion_atom_site_label_1
_geom_torsion_atom_site_label_2
_geom_torsion_atom_site_label_3
_geom_torsion_atom_site_label_4
_geom_torsion
_geom_torsion_publ_flag
C25 O8 C29 C30 -52.8(4) no
C29 O8 C25 C24 -157.1(3) no
C29 O8 C25 C26 21.0(5) no
C11 O4 C7 C8 27.7(5) no
C11 O4 C7 C6 -154.6(3) no
C7 O4 C11 C12 -55.0(5) no
C47 O12 C43 C42 -153.6(4) no
C43 O12 C47 C48 -55.6(4) no
C47 O12 C43 C44 24.4(5) no
C65 O16 C61 C60 -160.0(3) no
C65 O16 C61 C62 24.1(5) no
C61 O16 C65 C66 -52.2(5) no
C79 O20 C83 C84 -53.9(4) no
C83 O20 C79 C78 -159.7(3) no
C83 O20 C79 C80 19.5(5) no
C26 N4 C30 C31 -160.4(4) no
C19 N4 C30 C31 24.6(6) no
C19 N4 C26 C25 -174.3(4) no
C26 N4 C19 C20 -0.4(7) no
C26 N4 C30 C29 -40.2(5) no
C30 N4 C19 C20 174.5(5) no
C30 N4 C26 C27 -172.5(4) no
C30 N4 C26 C25 10.5(6) no
C19 N4 C26 C27 2.7(6) no
C19 N4 C30 C29 144.8(4) no
C35 N5 C24 C25 123.7(4) no
C32 N5 C24 C25 -42.4(6) no
C35 N5 C32 C33 -52.5(4) no
C32 N5 C24 C23 138.5(4) no
C24 N5 C32 C33 114.3(4) no
C24 N5 C35 C34 -115.2(4) no
C35 N5 C24 C23 -55.5(5) no
C32 N5 C35 C34 51.9(4) no
C36 N6 C33 C32 175.4(3) no
C36 N6 C34 C35 -174.5(3) no
C33 N6 C34 C35 60.5(4) no
C34 N6 C33 C32 -60.5(4) no
C101 O24 C97 C96 144.9(3) no
C97 O24 C101 C102 61.8(4) no
C101 O24 C97 C98 -32.7(5) no
C8 N1 C12 C11 -30.8(5) no
C8 N1 C12 C13 -150.7(3) no
C1 N1 C12 C11 155.5(4) no
C1 N1 C8 C7 179.1(4) no
C12 N1 C1 C2 174.6(4) no
C12 N1 C8 C9 -173.7(3) no
C8 N1 C1 C2 1.1(6) no
C12 N1 C8 C7 5.4(5) no
C1 N1 C12 C13 35.7(5) no
C1 N1 C8 C9 0.1(6) no
C14 N2 C17 C16 -56.3(4) no
C17 N2 C6 C5 50.1(6) no
C14 N2 C6 C7 34.0(6) no
C14 N2 C6 C5 -144.2(4) no
C6 N2 C14 C15 -109.8(4) no
C17 N2 C14 C15 57.2(4) no
C17 N2 C6 C7 -131.8(4) no
C6 N2 C17 C16 110.9(4) no
C18 N3 C15 C14 178.1(3) no
C18 N3 C16 C17 -179.2(3) no
C16 N3 C15 C14 55.7(4) no
C15 N3 C16 C17 -56.3(4) no
C48 N7 C44 C45 -177.1(4) no
C37 N7 C44 C43 -178.6(4) no
C44 N7 C37 C38 0.5(6) no
C37 N7 C44 C45 0.4(6) no
C48 N7 C44 C43 3.9(6) no
C48 N7 C37 C38 177.9(4) no
C37 N7 C48 C47 150.2(4) no
C37 N7 C48 C49 30.4(5) no
C44 N7 C48 C47 -32.3(4) no
C44 N7 C48 C49 -152.1(4) no
C50 N8 C53 C52 53.8(4) no
C53 N8 C42 C43 128.4(5) no
C42 N8 C50 C51 112.8(4) no
C50 N8 C42 C43 -38.4(6) no
C50 N8 C42 C41 141.5(4) no
C53 N8 C50 C51 -55.1(4) no
C42 N8 C53 C52 -114.3(4) no
C53 N8 C42 C41 -51.7(6) no
C51 N9 C52 C53 58.1(4) no
C52 N9 C51 C50 -59.5(4) no
C54 N9 C51 C50 177.5(3) no
C54 N9 C52 C53 -178.9(3) no
C55 N10 C62 C61 176.3(4) no
C66 N10 C62 C63 -171.5(4) no
C66 N10 C55 C56 172.6(4) no
C62 N10 C66 C67 -152.7(4) no
C62 N10 C55 C56 1.7(6) no
C55 N10 C62 C63 -0.3(6) no
C55 N10 C66 C65 157.5(4) no
C66 N10 C62 C61 5.1(5) no
C55 N10 C66 C67 36.4(5) no
C62 N10 C66 C65 -31.5(5) no
C60 N11 C68 C69 -123.4(5) no
C60 N11 C71 C70 124.7(5) no
C71 N11 C60 C61 -128.8(5) no
C71 N11 C68 C69 54.6(5) no
C71 N11 C60 C59 48.6(6) no
C68 N11 C71 C70 -53.3(5) no
C68 N11 C60 C61 49.0(6) no
C68 N11 C60 C59 -133.6(5) no
C70 N12 C69 C68 59.7(4) no
C72 N12 C69 C68 -177.7(3) no
C69 N12 C70 C71 -59.0(4) no
C72 N12 C70 C71 178.7(4) no
C80 N13 C84 C83 -38.1(4) no
C84 N13 C73 C74 177.1(3) no
C73 N13 C84 C83 144.9(3) no
C73 N13 C84 C85 23.7(5) no
C80 N13 C84 C85 -159.3(3) no
C73 N13 C80 C81 2.0(5) no
C73 N13 C80 C79 -176.5(3) no
C84 N13 C80 C81 -175.1(3) no
C80 N13 C73 C74 0.2(6) no
C84 N13 C80 C79 6.4(5) no
C89 N14 C78 C77 -52.9(5) no
C89 N14 C78 C79 128.9(4) no
C86 N14 C78 C77 147.5(4) no
C78 N14 C89 C88 -107.1(4) no
C86 N14 C89 C88 54.7(4) no
C89 N14 C86 C87 -55.6(4) no
C86 N14 C78 C79 -30.7(6) no
C78 N14 C86 C87 105.9(4) no
C87 N15 C88 C89 56.0(4) no
C90 N15 C88 C89 -179.8(3) no
C90 N15 C87 C86 -179.6(3) no
C88 N15 C87 C86 -55.8(4) no
C91 N16 C102 C103 81.9(4) no
C91 N16 C102 C101 -153.5(3) no
C98 N16 C91 C92 0.0(6) no
C91 N16 C98 C97 -178.4(3) no
C91 N16 C98 C99 3.5(5) no
C102 N16 C91 C92 176.7(4) no
C102 N16 C98 C97 5.0(5) no
C102 N16 C98 C99 -173.1(3) no
C98 N16 C102 C101 23.2(4) no
C98 N16 C102 C103 -101.5(4) no
C107 N17 C96 C97 -127.6(4) no
C96 N17 C107 C106 111.7(4) no
C104 N17 C107 C106 -52.7(4) no
C96 N17 C104 C105 -110.5(4) no
C104 N17 C96 C97 35.4(6) no
C107 N17 C104 C105 53.5(4) no
C107 N17 C96 C95 54.3(5) no
C104 N17 C96 C95 -142.7(4) no
C108 N18 C105 C104 -179.3(3) no
C106 N18 C105 C104 57.1(4) no
C105 N18 C106 C107 -57.5(4) no
C108 N18 C106 C107 179.1(3) no
N4 C19 C20 C28A 175.2(8) no
N4 C19 C20 C21 -2.3(9) no
C28A C20 C21 C27 -174.1(11) no
C21 C20 C28A O5A 177.3(15) no
C28A C20 C21 O7 4.4(14) no
C19 C20 C28A O6A 178.8(12) no
C19 C20 C21 C27 2.7(8) no
C21 C20 C28A O6A -4(2) no
C19 C20 C28A O5A 0(2) no
C19 C20 C21 O7 -178.8(5) no
C20 C21 C27 C22 178.0(5) no
C20 C21 C27 C26 -0.5(7) no
O7 C21 C27 C22 -0.6(8) no
O7 C21 C27 C26 -179.0(5) no
C27 C22 C23 F2 179.4(4) no
C23 C22 C27 C26 2.5(7) no
C23 C22 C27 C21 -176.0(5) no
C27 C22 C23 C24 0.4(7) no
F2 C23 C24 C25 178.9(3) no
C22 C23 C24 N5 177.1(4) no
F2 C23 C24 N5 -1.9(5) no
C22 C23 C24 C25 -2.1(6) no
C23 C24 C25 C26 0.9(5) no
C23 C24 C25 O8 179.0(3) no
N5 C24 C25 O8 -0.2(5) no
N5 C24 C25 C26 -178.4(4) no
O8 C25 C26 C27 -176.2(4) no
C24 C25 C26 N4 179.0(4) no
C24 C25 C26 C27 1.9(6) no
O8 C25 C26 N4 0.9(6) no
C25 C26 C27 C22 -3.7(6) no
N4 C26 C27 C22 179.3(4) no
N4 C26 C27 C21 -2.2(6) no
C25 C26 C27 C21 174.8(4) no
O8 C29 C30 C31 -176.1(3) no
O8 C29 C30 N4 61.2(4) no
N5 C32 C33 N6 56.1(4) no
N6 C34 C35 N5 -54.6(4) no
N1 C1 C2 C10 -179.2(4) no
N1 C1 C2 C3 -1.1(6) no
C1 C2 C3 O3 -179.1(4) no
C1 C2 C10 O2 179.4(4) no
C1 C2 C10 O1 0.0(6) no
C10 C2 C3 C9 178.0(4) no
C10 C2 C3 O3 -1.1(6) no
C1 C2 C3 C9 -0.1(6) no
C3 C2 C10 O2 1.3(6) no
C3 C2 C10 O1 -178.1(4) no
O3 C3 C9 C8 -179.8(4) no
O3 C3 C9 C4 0.8(6) no
C2 C3 C9 C8 1.1(6) no
C2 C3 C9 C4 -178.3(4) no
C9 C4 C5 C6 0.2(6) no
C5 C4 C9 C3 -179.2(4) no
C5 C4 C9 C8 1.4(6) no
C9 C4 C5 F1 175.5(3) no
C4 C5 C6 N2 175.9(4) no
C4 C5 C6 C7 -2.4(6) no
F1 C5 C6 N2 0.6(6) no
F1 C5 C6 C7 -177.7(3) no
N2 C6 C7 O4 7.0(6) no
C5 C6 C7 C8 2.9(6) no
N2 C6 C7 C8 -175.3(4) no
C5 C6 C7 O4 -174.8(3) no
C6 C7 C8 N1 179.5(4) no
O4 C7 C8 C9 176.2(4) no
O4 C7 C8 N1 -2.9(6) no
C6 C7 C8 C9 -1.5(6) no
N1 C8 C9 C3 -1.1(6) no
N1 C8 C9 C4 178.3(4) no
C7 C8 C9 C3 179.8(4) no
C7 C8 C9 C4 -0.8(6) no
O4 C11 C12 C13 176.3(4) no
O4 C11 C12 N1 55.0(4) no
N2 C14 C15 N3 -55.9(4) no
N3 C16 C17 N2 55.9(4) no
N7 C37 C38 C46 178.6(4) no
N7 C37 C38 C39 -1.1(7) no
C46 C38 C39 C45 -178.9(4) no
C37 C38 C46 O9 0.4(8) no
C37 C38 C39 C45 0.8(6) no
C39 C38 C46 O10 -1.0(7) no
C37 C38 C46 O10 179.4(4) no
C39 C38 C46 O9 -180.0(5) no
C37 C38 C39 O11 -178.5(4) no
C46 C38 C39 O11 1.8(7) no
C38 C39 C45 C44 0.0(6) no
O11 C39 C45 C44 179.4(4) no
C38 C39 C45 C40 179.4(4) no
O11 C39 C45 C40 -1.2(6) no
C45 C40 C41 C42 1.4(6) no
C45 C40 C41 F3 -178.1(4) no
C41 C40 C45 C44 0.0(6) no
C41 C40 C45 C39 -179.4(4) no
C40 C41 C42 C43 -1.7(6) no
F3 C41 C42 C43 177.8(3) no
C40 C41 C42 N8 178.5(4) no
F3 C41 C42 N8 -2.0(6) no
C41 C42 C43 O12 178.5(4) no
N8 C42 C43 O12 -1.7(6) no
C41 C42 C43 C44 0.6(6) no
N8 C42 C43 C44 -179.6(4) no
C42 C43 C44 C45 0.8(6) no
C42 C43 C44 N7 179.7(4) no
O12 C43 C44 C45 -177.2(4) no
O12 C43 C44 N7 1.8(6) no
N7 C44 C45 C40 180.0(4) no
C43 C44 C45 C39 178.4(4) no
C43 C44 C45 C40 -1.0(6) no
N7 C44 C45 C39 -0.6(6) no
O12 C47 C48 C49 -179.3(3) no
O12 C47 C48 N7 58.1(4) no
N8 C50 C51 N9 57.5(4) no
N9 C52 C53 N8 -55.1(4) no
N10 C55 C56 C64 179.9(4) no
N10 C55 C56 C57 -1.0(6) no
C57 C56 C64 O14 -0.9(6) no
C64 C56 C57 C63 178.1(4) no
C55 C56 C64 O14 178.2(4) no
C57 C56 C64 O13 179.9(4) no
C64 C56 C57 O15 0.5(7) no
C55 C56 C57 C63 -0.9(6) no
C55 C56 C57 O15 -178.6(4) no
C55 C56 C64 O13 -1.0(7) no
C56 C57 C63 C62 2.2(6) no
O15 C57 C63 C58 1.2(6) no
O15 C57 C63 C62 179.9(4) no
C56 C57 C63 C58 -176.6(4) no
C63 C58 C59 F4 179.4(4) no
C63 C58 C59 C60 0.8(6) no
C59 C58 C63 C57 177.5(4) no
C59 C58 C63 C62 -1.3(6) no
F4 C59 C60 C61 -178.2(3) no
C58 C59 C60 N11 -177.2(4) no
C58 C59 C60 C61 0.4(6) no
F4 C59 C60 N11 4.2(6) no
N11 C60 C61 O16 0.3(6) no
C59 C60 C61 C62 -1.2(6) no
N11 C60 C61 C62 176.3(4) no
C59 C60 C61 O16 -177.2(3) no
O16 C61 C62 C63 176.5(4) no
C60 C61 C62 C63 0.7(6) no
O16 C61 C62 N10 -0.1(6) no
C60 C61 C62 N10 -175.9(4) no
C61 C62 C63 C57 -178.2(4) no
C61 C62 C63 C58 0.6(6) no
N10 C62 C63 C58 177.2(4) no
N10 C62 C63 C57 -1.6(6) no
O16 C65 C66 N10 54.6(5) no
O16 C65 C66 C67 177.3(4) no
N11 C68 C69 N12 -56.0(4) no
N12 C70 C71 N11 54.9(4) no
N13 C73 C74 C82 176.3(4) no
N13 C73 C74 C75 -2.9(6) no
C73 C74 C75 C81 3.3(5) no
C75 C74 C82 O17 179.2(4) no
C82 C74 C75 C81 -175.9(3) no
C75 C74 C82 O18 1.2(6) no
C73 C74 C82 O18 -178.0(3) no
C73 C74 C75 O19 -177.9(4) no
C73 C74 C82 O17 0.1(6) no
C82 C74 C75 O19 3.0(6) no
O19 C75 C81 C80 180.0(4) no
C74 C75 C81 C80 -1.2(5) no
C74 C75 C81 C76 179.8(3) no
O19 C75 C81 C76 1.0(6) no
C81 C76 C77 C78 2.9(6) no
C77 C76 C81 C75 178.8(4) no
C77 C76 C81 C80 -0.2(5) no
C81 C76 C77 F5 -176.4(3) no
C76 C77 C78 C79 -1.4(6) no
F5 C77 C78 C79 178.0(3) no
F5 C77 C78 N14 -0.3(5) no
C76 C77 C78 N14 -179.7(4) no
C77 C78 C79 O20 176.3(3) no
N14 C78 C79 O20 -5.4(6) no
C77 C78 C79 C80 -2.9(5) no
N14 C78 C79 C80 175.4(4) no
O20 C79 C80 N13 4.9(5) no
O20 C79 C80 C81 -173.6(3) no
C78 C79 C80 N13 -175.9(3) no
C78 C79 C80 C81 5.6(6) no
N13 C80 C81 C76 177.6(3) no
C79 C80 C81 C76 -3.9(5) no
N13 C80 C81 C75 -1.4(5) no
C79 C80 C81 C75 177.1(3) no
O20 C83 C84 C85 -175.5(3) no
O20 C83 C84 N13 61.7(4) no
N14 C86 C87 N15 55.9(4) no
N15 C88 C89 N14 -55.4(4) no
N16 C91 C92 C100 179.4(4) no
N16 C91 C92 C93 -2.9(6) no
C91 C92 C100 O22 178.8(4) no
C100 C92 C93 O23 -0.2(6) no
C93 C92 C100 O21 -179.3(4) no
C91 C92 C100 O21 -1.5(6) no
C100 C92 C93 C99 179.8(4) no
C91 C92 C93 O23 -177.9(4) no
C91 C92 C93 C99 2.1(6) no
C93 C92 C100 O22 1.0(6) no
C92 C93 C99 C94 178.6(4) no
O23 C93 C99 C98 -178.7(4) no
O23 C93 C99 C94 -1.4(6) no
C92 C93 C99 C98 1.3(5) no
C95 C94 C99 C98 0.4(6) no
C99 C94 C95 F6 176.6(3) no
C95 C94 C99 C93 -176.9(4) no
C99 C94 C95 C96 -1.2(6) no
F6 C95 C96 N17 1.5(5) no
C94 C95 C96 C97 1.1(6) no
C94 C95 C96 N17 179.4(4) no
F6 C95 C96 C97 -176.7(3) no
N17 C96 C97 O24 4.0(6) no
C95 C96 C97 O24 -177.9(3) no
C95 C96 C97 C98 -0.3(6) no
N17 C96 C97 C98 -178.4(4) no
C96 C97 C98 C99 -0.5(6) no
O24 C97 C98 C99 177.1(3) no
O24 C97 C98 N16 -1.0(5) no
C96 C97 C98 N16 -178.6(3) no
C97 C98 C99 C93 177.8(4) no
N16 C98 C99 C93 -4.1(6) no
N16 C98 C99 C94 178.6(4) no
C97 C98 C99 C94 0.4(6) no
O24 C101 C102 C103 68.7(4) no
O24 C101 C102 N16 -55.6(4) no
N17 C104 C105 N18 -54.8(4) no
N18 C106 C107 N17 53.9(4) no
O25 C109 C110 O27 177.7(4) no
O25 C109 C110 O28 -3.3(5) no
O26 C109 C110 O27 -1.7(5) no
O26 C109 C110 O28 177.3(4) no
O29 C111 C112 O31 167.9(4) no
O29 C111 C112 O32 -12.9(6) no
O30 C111 C112 O31 -11.4(6) no
O30 C111 C112 O32 167.9(4) no
O33 C113 C114 O35 -175.9(4) no
O33 C113 C114 O36 2.8(6) no
O34 C113 C114 O35 4.4(6) no
O34 C113 C114 O36 -177.0(4) no
